data_7704718
loop_
_publ_author_name
'Zhang, Qiuyue'
'Wu, Ningning'
'Xiang, Junfeng'
'Solan, Gregory A.'
'Suo, Hongyi'
'Ma, Yanping'
'Liang, Tongling'
'Sun, Wen-Hua'

_publ_section_title
;
 Bis-cycloheptyl-fused bis(imino)pyridine-cobalt catalysts for PE wax
 formation: positive effects of fluoride substitution on catalytic
 performance and thermal stability.
;
_journal_issue 27
_journal_name_full 'Dalton transactions (Cambridge, England : 2003)'
_journal_page_first 9425
_journal_page_last 9437
_journal_paper_doi 10.1039/d0dt01876g
_journal_volume 49
_journal_year 2020
_chemical_formula_moiety 'C79 H57 Cl2 Co F10 N3, 0.5(C4 H10 O)'
_chemical_formula_sum 'C81 H62 Cl2 Co F10 N3 O0.5'
_chemical_formula_weight 1405.16
_space_group_crystal_system monoclinic
_space_group_IT_number 14
_space_group_name_Hall '-P 2ybc'
_space_group_name_H-M_alt 'P 1 21/c 1'
_atom_sites_solution_hydrogens geom
_atom_sites_solution_primary iterative
_audit_creation_date 2020-01-30
_audit_creation_method
;
Olex2 1.2
(compiled 2018.05.29 svn.r3508 for OlexSys, GUI svn.r5506)
;
_audit_update_record
;
2020-04-21 deposited with the CCDC.	2020-06-26 downloaded from the CCDC.
;
_cell_angle_alpha 90
_cell_angle_beta 92.5730(10)
_cell_angle_gamma 90
_cell_formula_units_Z 8
_cell_length_a 15.6079(2)
_cell_length_b 28.3387(4)
_cell_length_c 33.8316(5)
_cell_measurement_reflns_used 25668
_cell_measurement_temperature 169.99(12)
_cell_measurement_theta_max 73.2370
_cell_measurement_theta_min 2.5650
_cell_volume 14948.9(4)
_computing_cell_refinement 'CrysAlisPro 1.171.40.14e (Rigaku OD, 2018)'
_computing_data_collection 'CrysAlisPro 1.171.40.14e (Rigaku OD, 2018)'
_computing_data_reduction 'CrysAlisPro 1.171.40.14e (Rigaku OD, 2018)'
_computing_molecular_graphics 'Olex2 (Dolomanov et al., 2009)'
_computing_publication_material 'Olex2 (Dolomanov et al., 2009)'
_computing_structure_refinement 'ShelXL (Sheldrick, 2015)'
_computing_structure_solution 'olex2.solve (Bourhis et al., 2015)'
_diffrn_ambient_environment N~2~
_diffrn_ambient_temperature 169.99(12)
_diffrn_detector 'CCD plate'
_diffrn_detector_type HyPix
_diffrn_measured_fraction_theta_full 0.996
_diffrn_measured_fraction_theta_max 0.952
_diffrn_measurement_details
;
List of Runs (angles in degrees, time in seconds):

  # Type    Start    End  Width  t~exp~   \w     \q     \k     \f   Frames
#--------------------------------------------------------------------------
  1  \w      0.00  59.00   0.50    2.06    --   46.70 -38.00   0.00  118
  2  \w     39.00 119.00   0.50    2.06    --   46.70  38.00 -30.00  160
  3  \w     84.00 169.00   0.50    8.25    --  103.25  90.00-118.00  170
  4  \w    134.00 163.00   0.50    8.25    --  103.25  45.00  30.00   58
  5  \w    137.00 166.00   0.50    8.25    --  103.25  77.00  30.00   58
  6  \w     97.00 122.00   0.50    8.25    --  103.25  45.00  30.00   50
  7  \w     85.00 132.00   0.50    8.25    --  103.25  77.00  30.00   94
  8  \w     31.00 120.00   0.50    8.25    --  103.25 -61.00 120.00  178
  9  \w     54.00 115.00   0.50    8.25    --  103.25 -90.00 126.00  122
 10  \w     18.00  52.00   0.50    2.06    --   46.70 -90.00 126.00   68
 11  \w    -22.00  13.00   0.50    2.06    --   46.70 -90.00 126.00   70
 12  \w    -73.00  26.00   0.50    2.06    --  -46.70  90.00-118.00  198
 13  \w   -117.00 -27.00   0.50    8.25    --  -99.00  90.00-118.00  180
 14  \w   -121.00 -91.00   0.50    8.25    --  -99.00 -30.00  30.00   60
 15  \w   -153.00-128.00   0.50    8.25    --  -99.00 -30.00  30.00   50
 16  \w   -165.00-139.00   0.50    8.25    --  -99.00 -90.00 126.00   52
 17  \w   -162.00 -94.00   0.50    8.25    --  -99.00 -45.00 150.00  136
 18  \w   -168.00 -88.00   0.50    8.25    --  -99.00 -45.00-150.00  160
 19  \w   -168.00 -95.00   0.50    8.25    --  -99.00 -45.00-180.00  146
;
_diffrn_measurement_device 'four-circle diffractometer'
_diffrn_measurement_device_type 'XtaLAB Synergy R, HyPix'
_diffrn_measurement_method '\w scans'
_diffrn_orient_matrix_type 'CrysAlisPro convention (1999,Acta A55,543-557)'
_diffrn_orient_matrix_UB_11 -0.0216769000
_diffrn_orient_matrix_UB_12 0.0494551000
_diffrn_orient_matrix_UB_13 -0.0164592000
_diffrn_orient_matrix_UB_21 -0.0760324000
_diffrn_orient_matrix_UB_22 0.0033508000
_diffrn_orient_matrix_UB_23 0.0273851000
_diffrn_orient_matrix_UB_31 0.0591874000
_diffrn_orient_matrix_UB_32 0.0223957000
_diffrn_orient_matrix_UB_33 0.0324983000
_diffrn_radiation_monochromator mirror
_diffrn_radiation_probe x-ray
_diffrn_radiation_type CuK\a
_diffrn_radiation_wavelength 1.54184
_diffrn_reflns_av_R_equivalents 0.0524
_diffrn_reflns_av_unetI/netI 0.0422
_diffrn_reflns_Laue_measured_fraction_full 0.996
_diffrn_reflns_Laue_measured_fraction_max 0.952
_diffrn_reflns_limit_h_max 19
_diffrn_reflns_limit_h_min -19
_diffrn_reflns_limit_k_max 34
_diffrn_reflns_limit_k_min -35
_diffrn_reflns_limit_l_max 42
_diffrn_reflns_limit_l_min -36
_diffrn_reflns_number 109151
_diffrn_reflns_point_group_measured_fraction_full 0.996
_diffrn_reflns_point_group_measured_fraction_max 0.952
_diffrn_reflns_theta_full 67.684
_diffrn_reflns_theta_max 75.636
_diffrn_reflns_theta_min 2.615
_diffrn_source 'Rotating-anode X-ray tube'
_diffrn_source_type 'PhotonJet R (Cu) X-ray Source'
_exptl_absorpt_coefficient_mu 3.043
_exptl_absorpt_correction_T_max 1.00000
_exptl_absorpt_correction_T_min 0.58453
_exptl_absorpt_correction_type multi-scan
_exptl_absorpt_process_details
;
CrysAlisPro 1.171.40.14e (Rigaku Oxford Diffraction, 2018)
Empirical absorption correction using spherical harmonics,
 implemented in SCALE3 ABSPACK scaling algorithm.
;
_exptl_crystal_colour brown
_exptl_crystal_colour_primary brown
_exptl_crystal_density_diffrn 1.249
_exptl_crystal_description block
_exptl_crystal_F_000 5792
_exptl_crystal_size_max 0.38
_exptl_crystal_size_mid 0.27
_exptl_crystal_size_min 0.15
_refine_diff_density_max 1.215
_refine_diff_density_min -0.722
_refine_diff_density_rms 0.089
_refine_ls_extinction_method none
_refine_ls_goodness_of_fit_ref 1.031
_refine_ls_hydrogen_treatment constr
_refine_ls_matrix_type full
_refine_ls_number_parameters 1758
_refine_ls_number_reflns 29571
_refine_ls_number_restraints 0
_refine_ls_restrained_S_all 1.031
_refine_ls_R_factor_all 0.1127
_refine_ls_R_factor_gt 0.0919
_refine_ls_shift/su_max 0.001
_refine_ls_shift/su_mean 0.000
_refine_ls_structure_factor_coef Fsqd
_refine_ls_weighting_details 'w=1/[\s^2^(Fo^2^)+(0.1149P)^2^+48.1473P] where P=(Fo^2^+2Fc^2^)/3'
_refine_ls_weighting_scheme calc
_refine_ls_wR_factor_gt 0.2534
_refine_ls_wR_factor_ref 0.2680
_reflns_Friedel_coverage 0.000
_reflns_number_gt 22224
_reflns_number_total 29571
_reflns_threshold_expression 'I > 2\s(I)'
_cod_data_source_file d0dt01876g2.cif
_cod_data_source_block Co5
_cod_depositor_comments
;
Adding full bibliography for 7704715--7704718.cif.

2024-11-09
Z value and formula fixed to values more according to usual
chemical conventions.                 miguel
;
_cod_original_formula_sum 'C162 H124 Cl4 Co2 F20 N6 O'
_cod_original_formula_weight 2810.32
_cod_original_formula_moiety '2(C79 H57 Cl2 Co F10 N3), C4 H10 O'
_cod_original_formula_units_Z 4
_cod_database_code 7704718
_shelx_shelxl_version_number 2017/1
_chemical_oxdiff_usercomment 'C H N Co Cl'
_shelx_space_group_comment
;
The symmetry employed for this shelxl refinement is uniquely defined
by the following loop, which should always be used as a source of
symmetry information in preference to the above space-group names.
They are only intended as comments.
;
_reflns_odcompleteness_completeness 99.39
_reflns_odcompleteness_iscentric 1
_reflns_odcompleteness_theta 68.13
_olex2_refinement_description
;
1. Fixed Uiso
 At 1.2 times of:
  All C(H) groups, All C(H,H) groups
 At 1.5 times of:
  All C(H,H,H) groups
2.a Ternary CH refined with riding coordinates:
 C54(H54), C133(H133), C67(H67), C146(H146), C101(H101), C23(H23), C36(H36),
 C114(H114)
2.b Secondary CH2 refined with riding coordinates:
 C12(H12A,H12B), C4(H4A,H4B), C81(H81A,H81B), C2(H2A,H2B), C3(H3A,H3B),
 C82(H82A,H82B), C5(H5A,H5B), C83(H83A,H83B), C84(H84A,H84B), C91(H91A,H91B),
 C11(H11A,H11B), C9(H9A,H9B), C10(H10A,H10B), C90(H90A,H90B), C88(H88A,H88B),
 C89(H89A,H89B), C161(H16A,H16B), C160(H16C,H16D)
2.c Aromatic/amide H refined with riding coordinates:
 C73(H73), C52(H52), C129(H129), C50(H50), C99(H99), C19(H19), C131(H131),
 C97(H97), C104(H104), C72(H72), C21(H21), C158(H158), C145(H145), C7(H7),
 C47(H47), C75(H75), C62(H62), C103(H103), C113(H113), C79(H79), C157(H157),
 C126(H126), C152(H152), C48(H48), C141(H141), C69(H69), C109(H109), C66(H66),
 C139(H139), C107(H107), C125(H125), C86(H86), C112(H112), C116(H116),
 C142(H142), C123(H123), C149(H149), C135(H135), C70(H70), C122(H122), C44(H44),
  C56(H56), C63(H63), C29(H29), C28(H28), C120(H120), C76(H76), C25(H25),
 C106(H106), C65(H65), C117(H117), C151(H151), C60(H60), C42(H42), C31(H31),
 C38(H38), C78(H78), C119(H119), C148(H148), C35(H35), C45(H45), C138(H138),
 C39(H39), C59(H59), C110(H110), C144(H144), C41(H41), C26(H26), C32(H32),
 C57(H57), C136(H136), C34(H34), C154(H154), C155(H155)
2.d Idealised Me refined as rotating group:
 C159(H15A,H15B,H15C), C162(H16E,H16F,H16G)
;
_olex2_submission_special_instructions 'No special instructions were received'
_oxdiff_exptl_absorpt_empirical_details
;
Empirical correction (ABSPACK) includes:
- Absorption correction using spherical harmonics
- Frame scaling
;
_oxdiff_exptl_absorpt_empirical_full_max 1.636
_oxdiff_exptl_absorpt_empirical_full_min 0.603

loop_
_space_group_symop_operation_xyz
'x, y, z'
'-x, y+1/2, -z+1/2'
'-x, -y, -z'
'x, -y-1/2, z-1/2'

loop_
_atom_site_label
_atom_site_type_symbol
_atom_site_fract_x
_atom_site_fract_y
_atom_site_fract_z
_atom_site_U_iso_or_equiv
_atom_site_adp_type
_atom_site_occupancy
_atom_site_site_symmetry_order
_atom_site_calc_flag
_atom_site_refinement_flags_posn
_atom_site_refinement_flags_adp
_atom_site_refinement_flags_occupancy
_atom_site_disorder_assembly
_atom_site_disorder_group
Co1 Co 0.33964(5) 0.62405(3) 0.30407(2) 0.03674(19) Uani 1 1 d . . . . .
Co2 Co 1.14517(5) 0.31995(3) 0.20188(2) 0.03790(19) Uani 1 1 d . . . . .
Cl1 Cl 0.46096(8) 0.67204(4) 0.30254(4) 0.0458(3) Uani 1 1 d . . . . .
Cl2 Cl 0.35271(8) 0.55320(4) 0.33342(4) 0.0482(3) Uani 1 1 d . . . . .
Cl3 Cl 1.12889(9) 0.39344(4) 0.17806(4) 0.0520(3) Uani 1 1 d . . . . .
Cl4 Cl 1.02611(8) 0.27135(5) 0.20370(4) 0.0500(3) Uani 1 1 d . . . . .
F6 F 0.20162(16) 0.53204(10) 0.22437(10) 0.0493(7) Uani 1 1 d . . . . .
F11 F 1.34854(17) 0.33065(11) 0.12653(9) 0.0508(7) Uani 1 1 d . . . . .
F16 F 1.29269(16) 0.40325(10) 0.28201(10) 0.0515(7) Uani 1 1 d . . . . .
F1 F 0.12593(19) 0.62970(11) 0.37316(9) 0.0531(7) Uani 1 1 d . . . . .
F4 F 0.7228(2) 0.55680(14) 0.44316(12) 0.0757(11) Uani 1 1 d . . . . .
F18 F 0.9024(2) 0.50211(15) 0.45293(12) 0.0802(11) Uani 1 1 d . . . . .
F15 F 0.7638(2) 0.40860(16) 0.05767(13) 0.0872(13) Uani 1 1 d . . . . .
N4 N 1.2017(2) 0.28894(13) 0.15021(12) 0.0381(8) Uani 1 1 d . . . . .
N2 N 0.2651(2) 0.67342(12) 0.27506(12) 0.0376(9) Uani 1 1 d . . . . .
N3 N 0.3248(2) 0.59874(13) 0.24393(12) 0.0379(8) Uani 1 1 d . . . . .
F7 F 0.5905(3) 0.46038(16) 0.05737(12) 0.0837(12) Uani 1 1 d . . . . .
N5 N 1.2283(2) 0.27000(13) 0.22469(13) 0.0396(9) Uani 1 1 d . . . . .
N6 N 1.1660(2) 0.33856(14) 0.26401(13) 0.0415(9) Uani 1 1 d . . . . .
N1 N 0.2800(2) 0.66346(14) 0.35080(12) 0.0390(9) Uani 1 1 d . . . . .
F10 F 0.8187(2) 0.50536(15) 0.29425(15) 0.0899(14) Uani 1 1 d . . . . .
F12 F 1.2964(3) 0.59230(14) 0.07699(14) 0.0883(13) Uani 1 1 d . . . . .
F20 F 0.6730(2) 0.43617(14) 0.22611(15) 0.0892(14) Uani 1 1 d . . . . .
F8 F 0.5743(3) 0.28236(14) 0.29917(13) 0.0872(12) Uani 1 1 d . . . . .
F17 F 0.9419(4) 0.65099(17) 0.20052(15) 0.1055(16) Uani 1 1 d . . . . .
F13 F 0.8855(3) 0.38594(17) -0.06554(15) 0.1043(16) Uani 1 1 d . . . . .
C53 C 0.4333(3) 0.53825(16) 0.23015(15) 0.0377(10) Uani 1 1 d . . . . .
C13 C 0.2903(3) 0.62754(16) 0.21883(14) 0.0370(10) Uani 1 1 d . . . . .
C49 C 0.2854(3) 0.51841(16) 0.22314(15) 0.0379(10) Uani 1 1 d . . . . .
F14 F 1.0586(3) 0.11273(16) 0.02258(17) 0.1063(16) Uani 1 1 d . . . . .
F5 F 0.4293(4) 0.85136(15) 0.46068(17) 0.1121(17) Uani 1 1 d . . . . .
C54 C 0.5023(3) 0.57640(17) 0.23453(16) 0.0415(11) Uani 1 1 d . . . . .
H54 H 0.483947 0.597947 0.255154 0.050 Uiso 1 1 calc R . . . .
F2 F 0.2747(4) 0.37044(16) 0.40372(15) 0.1060(16) Uani 1 1 d . . . . .
C14 C 0.2637(3) 0.67387(16) 0.23579(15) 0.0399(10) Uani 1 1 d . . . . .
C92 C 1.2073(3) 0.30807(18) 0.28532(16) 0.0471(12) Uani 1 1 d . . . . .
F9 F 0.4672(4) 0.68259(19) 0.09397(16) 0.1182(19) Uani 1 1 d . . . . .
C15 C 0.2433(3) 0.71112(15) 0.29651(15) 0.0387(10) Uani 1 1 d . . . . .
C18 C 0.1945(3) 0.62307(17) 0.39816(16) 0.0437(11) Uani 1 1 d . . . . .
C96 C 1.2766(3) 0.33714(18) 0.10324(16) 0.0429(11) Uani 1 1 d . . . . .
C1 C 0.2408(3) 0.70158(16) 0.33905(15) 0.0390(10) Uani 1 1 d . . . . .
C80 C 1.2484(3) 0.25140(17) 0.15776(16) 0.0422(11) Uani 1 1 d . . . . .
C73 C 0.4805(3) 0.39063(19) 0.26071(17) 0.0471(12) Uani 1 1 d . . . . .
H73 H 0.469933 0.421218 0.269165 0.056 Uiso 1 1 calc R . . . .
C52 C 0.4525(3) 0.49227(16) 0.21916(15) 0.0382(10) Uani 1 1 d . . . . .
H52 H 0.509595 0.483144 0.218088 0.046 Uiso 1 1 calc R . . . .
C129 C 1.1951(3) 0.46338(17) 0.29766(15) 0.0421(11) Uani 1 1 d . . . . .
H129 H 1.239991 0.484572 0.302077 0.050 Uiso 1 1 calc R . . . .
C6 C 0.2214(3) 0.75392(16) 0.27729(17) 0.0425(11) Uani 1 1 d . . . . .
C12 C 0.2721(4) 0.61731(18) 0.17573(16) 0.0478(12) Uani 1 1 d . . . . .
H12A H 0.277344 0.583626 0.171364 0.057 Uiso 1 1 calc R . . . .
H12B H 0.314916 0.632983 0.160461 0.057 Uiso 1 1 calc R . . . .
C16 C 0.2720(3) 0.64377(18) 0.38892(15) 0.0419(11) Uani 1 1 d . . . . .
C50 C 0.3028(3) 0.47337(16) 0.21201(15) 0.0409(11) Uani 1 1 d . . . . .
H50 H 0.258537 0.452199 0.206051 0.049 Uiso 1 1 calc R . . . .
C95 C 1.2030(3) 0.31307(17) 0.11369(15) 0.0403(10) Uani 1 1 d . . . . .
C147 C 1.0384(3) 0.52344(16) 0.35290(16) 0.0408(11) Uani 1 1 d . . . . .
C51 C 0.3881(3) 0.45960(16) 0.20972(15) 0.0379(10) Uani 1 1 d . . . . .
C133 C 0.9910(3) 0.36117(17) 0.28091(16) 0.0428(11) Uani 1 1 d . . . . .
H133 H 1.006332 0.339791 0.259593 0.051 Uiso 1 1 calc R . . . .
C67 C 0.4111(3) 0.41192(15) 0.19312(15) 0.0386(10) Uani 1 1 d . . . . .
H67 H 0.357021 0.396984 0.184236 0.046 Uiso 1 1 calc R . . . .
C93 C 1.2323(3) 0.26466(17) 0.26311(16) 0.0446(11) Uani 1 1 d . . . . .
C127 C 1.1464(3) 0.38448(17) 0.27918(15) 0.0406(11) Uani 1 1 d . . . . .
C130 C 1.1112(3) 0.47716(16) 0.30200(15) 0.0402(11) Uani 1 1 d . . . . .
C4 C 0.2688(3) 0.80548(18) 0.33589(17) 0.0473(12) Uani 1 1 d . . . . .
H4A H 0.324938 0.793661 0.329661 0.057 Uiso 1 1 calc R . . . .
H4B H 0.274612 0.838910 0.341552 0.057 Uiso 1 1 calc R . . . .
C61 C 0.5885(3) 0.55650(17) 0.24919(17) 0.0444(12) Uani 1 1 d . . . . .
C99 C 1.1301(3) 0.3507(2) 0.05838(16) 0.0489(12) Uani 1 1 d . . . . .
H99 H 1.080349 0.354780 0.042574 0.059 Uiso 1 1 calc R . . . .
C128 C 1.2109(3) 0.41690(17) 0.28650(16) 0.0424(11) Uani 1 1 d . . . . .
F3 F 0.4596(4) 0.5572(2) 0.62399(14) 0.123(2) Uani 1 1 d . . . . .
C94 C 1.2520(3) 0.23580(17) 0.19925(16) 0.0427(11) Uani 1 1 d . . . . .
C102 C 0.9677(3) 0.31998(18) 0.08569(16) 0.0450(11) Uani 1 1 d . . . . .
C132 C 1.0618(3) 0.39854(17) 0.28432(16) 0.0416(11) Uani 1 1 d . . . . .
C17 C 0.3480(3) 0.55212(16) 0.23206(15) 0.0376(10) Uani 1 1 d . . . . .
C74 C 0.4614(3) 0.42069(16) 0.15582(15) 0.0396(10) Uani 1 1 d . . . . .
C19 C 0.1859(3) 0.59355(18) 0.43047(16) 0.0469(12) Uani 1 1 d . . . . .
H19 H 0.133251 0.579999 0.435517 0.056 Uiso 1 1 calc R . . . .
C131 C 1.0458(3) 0.44397(17) 0.29597(16) 0.0435(11) Uani 1 1 d . . . . .
H131 H 0.989540 0.452930 0.299970 0.052 Uiso 1 1 calc R . . . .
C8 C 0.2403(4) 0.71444(18) 0.21415(17) 0.0503(13) Uani 1 1 d . . . . .
C68 C 0.4553(3) 0.37777(16) 0.22254(16) 0.0425(11) Uani 1 1 d . . . . .
C97 C 1.2784(3) 0.36797(19) 0.07211(16) 0.0477(12) Uani 1 1 d . . . . .
H97 H 1.329015 0.383201 0.066216 0.057 Uiso 1 1 calc R . . . .
F19 F 1.0210(4) 0.2516(2) 0.41996(17) 0.132(2) Uani 1 1 d . . . . .
C146 C 1.0907(3) 0.52673(17) 0.31592(16) 0.0436(11) Uani 1 1 d . . . . .
H146 H 1.145667 0.541137 0.324304 0.052 Uiso 1 1 calc R . . . .
C20 C 0.2567(3) 0.58483(18) 0.45473(16) 0.0461(12) Uani 1 1 d . . . . .
C101 C 1.0480(3) 0.29139(18) 0.09686(16) 0.0436(11) Uani 1 1 d . . . . .
H101 H 1.047620 0.285637 0.125413 0.052 Uiso 1 1 calc R . . . .
C85 C 1.2788(4) 0.19136(18) 0.21351(18) 0.0504(13) Uani 1 1 d . . . . .
C140 C 0.9051(3) 0.38252(17) 0.26833(17) 0.0448(12) Uani 1 1 d . . . . .
C108 C 1.0514(3) 0.24291(19) 0.07664(18) 0.0494(13) Uani 1 1 d . . . . .
C104 C 0.8784(4) 0.3871(2) 0.1012(2) 0.0602(15) Uani 1 1 d . . . . .
H104 H 0.864842 0.411761 0.118017 0.072 Uiso 1 1 calc R . . . .
C134 C 0.9936(3) 0.33184(19) 0.31876(18) 0.0489(12) Uani 1 1 d . . . . .
C22 C 0.3418(3) 0.63779(19) 0.41530(16) 0.0450(11) Uani 1 1 d . . . . .
C81 C 1.3009(3) 0.22624(19) 0.12847(17) 0.0506(13) Uani 1 1 d . . . . .
H81A H 1.358447 0.221619 0.139829 0.061 Uiso 1 1 calc R . . . .
H81B H 1.304981 0.245737 0.105066 0.061 Uiso 1 1 calc R . . . .
C2 C 0.1920(3) 0.73395(17) 0.36467(16) 0.0449(11) Uani 1 1 d . . . . .
H2A H 0.182552 0.718480 0.389679 0.054 Uiso 1 1 calc R . . . .
H2B H 0.136409 0.740596 0.351912 0.054 Uiso 1 1 calc R . . . .
C72 C 0.5215(3) 0.3589(2) 0.28698(18) 0.0529(13) Uani 1 1 d . . . . .
H72 H 0.539703 0.368154 0.312377 0.064 Uiso 1 1 calc R . . . .
C3 C 0.2402(3) 0.78070(19) 0.37253(17) 0.0512(13) Uani 1 1 d . . . . .
H3A H 0.203315 0.801830 0.386567 0.061 Uiso 1 1 calc R . . . .
H3B H 0.290342 0.774359 0.389717 0.061 Uiso 1 1 calc R . . . .
C21 C 0.3335(3) 0.6086(2) 0.44830(16) 0.0488(12) Uani 1 1 d . . . . .
H21 H 0.379915 0.604884 0.466265 0.059 Uiso 1 1 calc R . . . .
C153 C 1.0508(3) 0.55883(19) 0.28344(17) 0.0490(12) Uani 1 1 d . . . . .
C46 C 0.6478(3) 0.5817(2) 0.43606(19) 0.0555(14) Uani 1 1 d . . . . .
C100 C 1.1289(3) 0.32011(18) 0.08938(15) 0.0427(11) Uani 1 1 d . . . . .
C98 C 1.2033(3) 0.37611(19) 0.04948(16) 0.0469(12) Uani 1 1 d . . . . .
C82 C 1.2626(4) 0.17802(19) 0.11636(18) 0.0534(13) Uani 1 1 d . . . . .
H82A H 1.212387 0.183260 0.098962 0.064 Uiso 1 1 calc R . . . .
H82B H 1.304238 0.160984 0.101416 0.064 Uiso 1 1 calc R . . . .
C158 C 1.0053(3) 0.5427(2) 0.25003(19) 0.0562(14) Uani 1 1 d . . . . .
H158 H 0.999114 0.510380 0.246355 0.067 Uiso 1 1 calc R . . . .
C145 C 0.8321(3) 0.37869(19) 0.29041(19) 0.0509(13) Uani 1 1 d . . . . .
H145 H 0.835474 0.363602 0.314843 0.061 Uiso 1 1 calc R . . . .
C24 C 0.2605(3) 0.49766(19) 0.46219(16) 0.0490(12) Uani 1 1 d . . . . .
C7 C 0.2209(4) 0.75428(18) 0.23668(18) 0.0519(13) Uani 1 1 d . . . . .
H7 H 0.207082 0.782244 0.223507 0.062 Uiso 1 1 calc R . . . .
C23 C 0.2506(3) 0.54449(19) 0.48417(16) 0.0493(12) Uani 1 1 d . . . . .
H23 H 0.191795 0.544981 0.493121 0.059 Uiso 1 1 calc R . . . .
C5 C 0.2081(3) 0.79927(18) 0.29971(18) 0.0504(13) Uani 1 1 d . . . . .
H5A H 0.149523 0.800131 0.308123 0.060 Uiso 1 1 calc R . . . .
H5B H 0.215543 0.825663 0.281932 0.060 Uiso 1 1 calc R . . . .
C47 C 0.6046(4) 0.5741(2) 0.4011(2) 0.0581(14) Uani 1 1 d . . . . .
H47 H 0.623224 0.551657 0.383320 0.070 Uiso 1 1 calc R . . . .
C75 C 0.5476(3) 0.40999(19) 0.15268(17) 0.0494(12) Uani 1 1 d . . . . .
H75 H 0.576797 0.393937 0.173128 0.059 Uiso 1 1 calc R . . . .
C43 C 0.5044(3) 0.63459(19) 0.41917(16) 0.0462(12) Uani 1 1 d . . . . .
C36 C 0.4252(3) 0.66345(18) 0.40712(17) 0.0458(12) Uani 1 1 d . . . . .
H36 H 0.425789 0.666408 0.378269 0.055 Uiso 1 1 calc R . . . .
C62 C 0.5951(3) 0.5364(2) 0.28588(18) 0.0529(13) Uani 1 1 d . . . . .
H62 H 0.546595 0.534665 0.300818 0.063 Uiso 1 1 calc R . . . .
C71 C 0.5340(4) 0.3136(2) 0.2738(2) 0.0581(15) Uani 1 1 d . . . . .
C103 C 0.9470(3) 0.35724(19) 0.11046(19) 0.0529(13) Uani 1 1 d . . . . .
H103 H 0.979964 0.362205 0.133679 0.064 Uiso 1 1 calc R . . . .
C83 C 1.2370(4) 0.14731(19) 0.15076(19) 0.0560(14) Uani 1 1 d . . . . .
H83A H 1.179902 0.156314 0.158117 0.067 Uiso 1 1 calc R . . . .
H83B H 1.234482 0.114703 0.142072 0.067 Uiso 1 1 calc R . . . .
C113 C 1.0287(3) 0.20287(19) 0.0967(2) 0.0538(14) Uani 1 1 d . . . . .
H113 H 1.011188 0.205436 0.122542 0.065 Uiso 1 1 calc R . . . .
C79 C 0.4200(4) 0.4451(2) 0.12463(17) 0.0523(13) Uani 1 1 d . . . . .
H79 H 0.362287 0.452739 0.126323 0.063 Uiso 1 1 calc R . . . .
C105 C 0.8318(4) 0.3794(2) 0.0670(2) 0.0609(16) Uani 1 1 d . . . . .
C115 C 1.1191(4) 0.4107(2) -0.00836(17) 0.0536(13) Uani 1 1 d . . . . .
C157 C 0.9693(4) 0.5725(3) 0.2223(2) 0.0651(16) Uani 1 1 d . . . . .
H157 H 0.939084 0.560774 0.200101 0.078 Uiso 1 1 calc R . . . .
C30 C 0.3089(4) 0.54839(19) 0.52124(17) 0.0522(13) Uani 1 1 d . . . . .
O1 O 0.8588(4) 0.5081(2) 0.13890(19) 0.0989(17) Uani 1 1 d . . . . .
C126 C 1.2080(4) 0.4749(2) 0.07116(18) 0.0545(13) Uani 1 1 d . . . . .
H126 H 1.180439 0.453632 0.087187 0.065 Uiso 1 1 calc R . . . .
C55 C 0.5012(3) 0.60482(18) 0.19635(17) 0.0485(12) Uani 1 1 d . . . . .
C152 C 0.9569(3) 0.5418(2) 0.35522(18) 0.0532(13) Uani 1 1 d . . . . .
H152 H 0.932724 0.559279 0.334308 0.064 Uiso 1 1 calc R . . . .
C48 C 0.5317(3) 0.60084(19) 0.39259(18) 0.0514(13) Uani 1 1 d . . . . .
H48 H 0.500595 0.596182 0.368815 0.062 Uiso 1 1 calc R . . . .
C141 C 0.8968(3) 0.40512(19) 0.23219(18) 0.0524(13) Uani 1 1 d . . . . .
H141 H 0.944555 0.407666 0.216821 0.063 Uiso 1 1 calc R . . . .
C150 C 0.9462(4) 0.5096(2) 0.41938(18) 0.0567(14) Uani 1 1 d . . . . .
C69 C 0.4696(4) 0.33122(18) 0.2111(2) 0.0586(15) Uani 1 1 d . . . . .
H69 H 0.452530 0.321573 0.185690 0.070 Uiso 1 1 calc R . . . .
C109 C 1.0763(4) 0.2385(2) 0.0381(2) 0.0634(16) Uani 1 1 d . . . . .
H109 H 1.091730 0.265285 0.024216 0.076 Uiso 1 1 calc R . . . .
C66 C 0.6613(3) 0.5592(2) 0.22743(19) 0.0533(14) Uani 1 1 d . . . . .
H66 H 0.657852 0.572585 0.202305 0.064 Uiso 1 1 calc R . . . .
C139 C 0.9952(4) 0.3531(2) 0.3555(2) 0.0628(16) Uani 1 1 d . . . . .
H139 H 0.991050 0.385753 0.357453 0.075 Uiso 1 1 calc R . . . .
C107 C 0.9181(4) 0.3132(2) 0.05142(18) 0.0568(14) Uani 1 1 d . . . . .
H107 H 0.930911 0.288545 0.034550 0.068 Uiso 1 1 calc R . . . .
C121 C 1.2250(3) 0.4620(2) 0.03304(17) 0.0497(12) Uani 1 1 d . . . . .
C125 C 1.2307(4) 0.5186(2) 0.0861(2) 0.0639(16) Uani 1 1 d . . . . .
H125 H 1.218348 0.527017 0.111839 0.077 Uiso 1 1 calc R . . . .
C86 C 1.2800(5) 0.1860(2) 0.2545(2) 0.0687(18) Uani 1 1 d . . . . .
H86 H 1.296788 0.156895 0.264870 0.082 Uiso 1 1 calc R . . . .
C84 C 1.2975(4) 0.15075(18) 0.18702(18) 0.0556(14) Uani 1 1 d . . . . .
H84A H 1.294165 0.121704 0.202032 0.067 Uiso 1 1 calc R . . . .
H84B H 1.355764 0.153752 0.178470 0.067 Uiso 1 1 calc R . . . .
C112 C 1.0315(4) 0.1588(2) 0.0790(2) 0.0658(17) Uani 1 1 d . . . . .
H112 H 1.017859 0.131671 0.092934 0.079 Uiso 1 1 calc R . . . .
C87 C 1.2578(5) 0.2211(2) 0.28092(19) 0.0714(19) Uani 1 1 d . . . . .
C116 C 1.0479(4) 0.4372(2) -0.00017(18) 0.0567(14) Uani 1 1 d . . . . .
H116 H 1.053028 0.460941 0.018769 0.068 Uiso 1 1 calc R . . . .
C114 C 1.2029(3) 0.4134(2) 0.01638(17) 0.0512(13) Uani 1 1 d . . . . .
H114 H 1.248809 0.404820 -0.001096 0.061 Uiso 1 1 calc R . . . .
C142 C 0.8189(4) 0.4243(2) 0.2181(2) 0.0631(16) Uani 1 1 d . . . . .
H142 H 0.814618 0.440416 0.194144 0.076 Uiso 1 1 calc R . . . .
C123 C 1.2892(4) 0.5392(2) 0.0242(2) 0.0682(17) Uani 1 1 d . . . . .
H123 H 1.315830 0.561066 0.008394 0.082 Uiso 1 1 calc R . . . .
C91 C 1.2345(5) 0.3135(2) 0.32770(18) 0.0651(16) Uani 1 1 d . . . . .
H91A H 1.235499 0.346904 0.333989 0.078 Uiso 1 1 calc R . . . .
H91B H 1.191421 0.298939 0.343527 0.078 Uiso 1 1 calc R . . . .
C37 C 0.4267(3) 0.7136(2) 0.42280(17) 0.0495(12) Uani 1 1 d . . . . .
C77 C 0.5475(4) 0.4464(2) 0.09013(19) 0.0600(15) Uani 1 1 d . . . . .
C149 C 1.0277(4) 0.4916(2) 0.41910(19) 0.0594(15) Uani 1 1 d . . . . .
H149 H 1.051575 0.475250 0.440725 0.071 Uiso 1 1 calc R . . . .
C135 C 0.9998(4) 0.2832(2) 0.3166(2) 0.0621(16) Uani 1 1 d . . . . .
H135 H 0.997897 0.268588 0.291955 0.074 Uiso 1 1 calc R . . . .
C70 C 0.5084(5) 0.2993(2) 0.2369(2) 0.0702(18) Uani 1 1 d . . . . .
H70 H 0.516965 0.268310 0.229010 0.084 Uiso 1 1 calc R . . . .
C122 C 1.2657(4) 0.4950(2) 0.00950(19) 0.0627(16) Uani 1 1 d . . . . .
H122 H 1.277306 0.487179 -0.016422 0.075 Uiso 1 1 calc R . . . .
C44 C 0.5497(4) 0.6398(3) 0.45414(19) 0.0673(17) Uani 1 1 d . . . . .
H44 H 0.531899 0.661988 0.472283 0.081 Uiso 1 1 calc R . . . .
C56 C 0.4965(4) 0.6535(2) 0.1971(2) 0.0616(16) Uani 1 1 d . . . . .
H56 H 0.500462 0.668826 0.221385 0.074 Uiso 1 1 calc R . . . .
C63 C 0.6721(4) 0.5184(2) 0.3015(2) 0.0620(16) Uani 1 1 d . . . . .
H63 H 0.676004 0.504150 0.326315 0.074 Uiso 1 1 calc R . . . .
C29 C 0.2145(4) 0.4581(2) 0.47441(18) 0.0552(13) Uani 1 1 d . . . . .
H29 H 0.180215 0.460565 0.496084 0.066 Uiso 1 1 calc R . . . .
C28 C 0.2194(4) 0.4159(2) 0.4549(2) 0.0655(16) Uani 1 1 d . . . . .
H28 H 0.188884 0.389754 0.463121 0.079 Uiso 1 1 calc R . . . .
C120 C 1.1097(5) 0.3768(2) -0.03750(19) 0.0672(17) Uani 1 1 d . . . . .
H120 H 1.157262 0.359259 -0.044162 0.081 Uiso 1 1 calc R . . . .
C124 C 1.2724(4) 0.5496(2) 0.0619(2) 0.0639(16) Uani 1 1 d . . . . .
C76 C 0.5905(4) 0.4229(2) 0.1195(2) 0.0647(16) Uani 1 1 d . . . . .
H76 H 0.648133 0.415510 0.117493 0.078 Uiso 1 1 calc R . . . .
C25 C 0.3101(4) 0.4928(2) 0.42917(18) 0.0600(15) Uani 1 1 d . . . . .
H25 H 0.340733 0.518718 0.420624 0.072 Uiso 1 1 calc R . . . .
C106 C 0.8481(4) 0.3433(3) 0.04156(19) 0.0657(17) Uani 1 1 d . . . . .
H106 H 0.814220 0.338766 0.018546 0.079 Uiso 1 1 calc R . . . .
C65 C 0.7396(3) 0.5422(2) 0.2426(2) 0.0617(16) Uani 1 1 d . . . . .
H65 H 0.788653 0.544409 0.228055 0.074 Uiso 1 1 calc R . . . .
C156 C 0.9787(5) 0.6202(3) 0.2279(2) 0.0735(19) Uani 1 1 d . . . . .
C117 C 0.9688(4) 0.4294(2) -0.0194(2) 0.0670(17) Uani 1 1 d . . . . .
H117 H 0.921246 0.447337 -0.013363 0.080 Uiso 1 1 calc R . . . .
C151 C 0.9105(4) 0.5340(2) 0.3892(2) 0.0637(16) Uani 1 1 d . . . . .
H151 H 0.855064 0.545737 0.390611 0.076 Uiso 1 1 calc R . . . .
C64 C 0.7428(3) 0.5226(2) 0.2785(2) 0.0640(18) Uani 1 1 d . . . . .
C60 C 0.4962(4) 0.5825(2) 0.15969(18) 0.0584(14) Uani 1 1 d . . . . .
H60 H 0.499154 0.549722 0.158481 0.070 Uiso 1 1 calc R . . . .
C42 C 0.3910(4) 0.7260(2) 0.45776(19) 0.0642(16) Uani 1 1 d . . . . .
H42 H 0.365884 0.702939 0.472980 0.077 Uiso 1 1 calc R . . . .
C31 C 0.3955(4) 0.5361(2) 0.5216(2) 0.0667(16) Uani 1 1 d . . . . .
H31 H 0.419328 0.525657 0.498450 0.080 Uiso 1 1 calc R . . . .
C38 C 0.4656(3) 0.7489(2) 0.4014(2) 0.0603(15) Uani 1 1 d . . . . .
H38 H 0.491315 0.741230 0.377972 0.072 Uiso 1 1 calc R . . . .
C78 C 0.4621(4) 0.4582(2) 0.09137(19) 0.0584(14) Uani 1 1 d . . . . .
H78 H 0.434056 0.474389 0.070660 0.070 Uiso 1 1 calc R . . . .
C119 C 1.0316(5) 0.3681(2) -0.0571(2) 0.0724(18) Uani 1 1 d . . . . .
H119 H 1.026010 0.344824 -0.076416 0.087 Uiso 1 1 calc R . . . .
C143 C 0.7489(4) 0.4185(2) 0.2406(2) 0.0642(17) Uani 1 1 d . . . . .
C148 C 1.0735(3) 0.4989(2) 0.38518(18) 0.0549(14) Uani 1 1 d . . . . .
H148 H 1.128826 0.486922 0.384169 0.066 Uiso 1 1 calc R . . . .
C35 C 0.2751(5) 0.5625(2) 0.5566(2) 0.0672(17) Uani 1 1 d . . . . .
H35 H 0.217061 0.569766 0.556879 0.081 Uiso 1 1 calc R . . . .
C118 C 0.9625(5) 0.3950(2) -0.0472(2) 0.0711(18) Uani 1 1 d . . . . .
C45 C 0.6229(4) 0.6124(3) 0.4635(2) 0.0707(18) Uani 1 1 d . . . . .
H45 H 0.652816 0.615418 0.487764 0.085 Uiso 1 1 calc R . . . .
C111 C 1.0550(4) 0.1562(2) 0.0404(3) 0.0722(19) Uani 1 1 d . . . . .
C138 C 1.0032(6) 0.3256(3) 0.3901(2) 0.086(2) Uani 1 1 d . . . . .
H138 H 1.003762 0.339701 0.414899 0.103 Uiso 1 1 calc R . . . .
C39 C 0.4667(4) 0.7948(2) 0.4140(2) 0.0735(19) Uani 1 1 d . . . . .
H39 H 0.492856 0.818023 0.399298 0.088 Uiso 1 1 calc R . . . .
C59 C 0.4867(5) 0.6085(3) 0.1246(2) 0.0734(18) Uani 1 1 d . . . . .
H59 H 0.484171 0.593682 0.100097 0.088 Uiso 1 1 calc R . . . .
C58 C 0.4811(5) 0.6566(3) 0.1278(2) 0.079(2) Uani 1 1 d . . . . .
C110 C 1.0786(5) 0.1946(3) 0.0198(2) 0.079(2) Uani 1 1 d . . . . .
H110 H 1.095910 0.191760 -0.006074 0.094 Uiso 1 1 calc R . . . .
C144 C 0.7537(4) 0.3974(2) 0.2761(2) 0.0638(17) Uani 1 1 d . . . . .
H144 H 0.705357 0.395160 0.291083 0.077 Uiso 1 1 calc R . . . .
C11 C 0.1837(4) 0.6333(3) 0.1609(2) 0.0707(18) Uani 1 1 d . . . . .
H11A H 0.144169 0.629919 0.182042 0.085 Uiso 1 1 calc R . . . .
H11B H 0.163899 0.612939 0.139313 0.085 Uiso 1 1 calc R . . . .
C41 C 0.3917(5) 0.7726(3) 0.4707(2) 0.079(2) Uani 1 1 d . . . . .
H41 H 0.367065 0.780825 0.494256 0.095 Uiso 1 1 calc R . . . .
C26 C 0.3151(5) 0.4510(3) 0.4088(2) 0.0727(19) Uani 1 1 d . . . . .
H26 H 0.347381 0.448429 0.386459 0.087 Uiso 1 1 calc R . . . .
C9 C 0.2417(6) 0.7165(2) 0.1701(2) 0.087(3) Uani 1 1 d . . . . .
H9A H 0.299671 0.709780 0.162605 0.104 Uiso 1 1 calc R . . . .
H9B H 0.228865 0.748720 0.161990 0.104 Uiso 1 1 calc R . . . .
C33 C 0.4106(6) 0.5539(3) 0.5899(2) 0.085(2) Uani 1 1 d . . . . .
C40 C 0.4293(5) 0.8059(2) 0.4482(2) 0.077(2) Uani 1 1 d . . . . .
C32 C 0.4459(5) 0.5394(3) 0.5559(2) 0.078(2) Uani 1 1 d . . . . .
H32 H 0.503854 0.531831 0.555807 0.094 Uiso 1 1 calc R . . . .
C27 C 0.2702(5) 0.4128(2) 0.4229(2) 0.0694(18) Uani 1 1 d . . . . .
C57 C 0.4861(5) 0.6803(2) 0.1633(3) 0.077(2) Uani 1 1 d . . . . .
H57 H 0.482650 0.712988 0.164468 0.092 Uiso 1 1 calc R . . . .
C136 C 1.0090(5) 0.2557(3) 0.3510(3) 0.081(2) Uani 1 1 d . . . . .
H136 H 1.014113 0.223048 0.349406 0.098 Uiso 1 1 calc R . . . .
C34 C 0.3239(6) 0.5660(3) 0.5909(2) 0.085(2) Uani 1 1 d . . . . .
H34 H 0.300333 0.576175 0.614168 0.102 Uiso 1 1 calc R . . . .
C154 C 1.0621(7) 0.6073(3) 0.2868(2) 0.094(3) Uani 1 1 d . . . . .
H154 H 1.096434 0.619605 0.307455 0.113 Uiso 1 1 calc R . . . .
C137 C 1.0102(6) 0.2777(3) 0.3864(3) 0.087(2) Uani 1 1 d . . . . .
C155 C 1.0217(8) 0.6377(3) 0.2591(3) 0.115(4) Uani 1 1 d . . . . .
H155 H 1.025239 0.670238 0.262610 0.138 Uiso 1 1 calc R . . . .
C10 C 0.1818(7) 0.6843(3) 0.1466(3) 0.116(4) Uani 1 1 d . . . . .
H10A H 0.196946 0.685012 0.119092 0.140 Uiso 1 1 calc R . . . .
H10B H 0.123824 0.696301 0.147871 0.140 Uiso 1 1 calc R . . . .
C90 C 1.3153(6) 0.2940(4) 0.3392(3) 0.111(3) Uani 1 1 d . . . . .
H90A H 1.339548 0.311167 0.361847 0.133 Uiso 1 1 calc R . . . .
H90B H 1.353998 0.297477 0.317681 0.133 Uiso 1 1 calc R . . . .
C88 C 1.2563(9) 0.2133(3) 0.3248(2) 0.135(5) Uani 1 1 d . . . . .
H88A H 1.197588 0.217777 0.332237 0.162 Uiso 1 1 calc R . . . .
H88B H 1.270222 0.180376 0.329628 0.162 Uiso 1 1 calc R . . . .
C159 C 1.0057(7) 0.4983(4) 0.1292(4) 0.139(5) Uani 1 1 d . . . . .
H15A H 1.048744 0.502412 0.110120 0.209 Uiso 1 1 calc GR . . . .
H15B H 1.000896 0.465487 0.135666 0.209 Uiso 1 1 calc GR . . . .
H15C H 1.021442 0.515878 0.152701 0.209 Uiso 1 1 calc GR . . . .
C89 C 1.3069(10) 0.2392(5) 0.3503(3) 0.164(6) Uani 1 1 d . . . . .
H89A H 1.363777 0.225360 0.351600 0.196 Uiso 1 1 calc R . . . .
H89B H 1.284184 0.236832 0.376413 0.196 Uiso 1 1 calc R . . . .
C161 C 0.7693(8) 0.5217(5) 0.1260(4) 0.139(4) Uani 1 1 d . . . . .
H16A H 0.756390 0.507902 0.100149 0.167 Uiso 1 1 calc R . . . .
H16B H 0.730337 0.507850 0.144231 0.167 Uiso 1 1 calc R . . . .
C160 C 0.9195(9) 0.5163(4) 0.1119(4) 0.138(5) Uani 1 1 d . . . . .
H16C H 0.923055 0.549757 0.106340 0.165 Uiso 1 1 calc R . . . .
H16D H 0.904498 0.499874 0.087411 0.165 Uiso 1 1 calc R . . . .
C162 C 0.7526(10) 0.5700(7) 0.1236(5) 0.206(9) Uani 1 1 d . . . . .
H16E H 0.792722 0.584640 0.106741 0.309 Uiso 1 1 calc GR . . . .
H16F H 0.758163 0.583628 0.149532 0.309 Uiso 1 1 calc GR . . . .
H16G H 0.695319 0.574894 0.112807 0.309 Uiso 1 1 calc GR . . . .

loop_
_atom_site_aniso_label
_atom_site_aniso_U_11
_atom_site_aniso_U_22
_atom_site_aniso_U_33
_atom_site_aniso_U_23
_atom_site_aniso_U_13
_atom_site_aniso_U_12
Co1 0.0352(4) 0.0248(4) 0.0506(5) 0.0020(3) 0.0064(3) 0.0036(3)
Co2 0.0334(4) 0.0263(4) 0.0543(5) -0.0017(3) 0.0039(3) 0.0033(3)
Cl1 0.0433(6) 0.0337(6) 0.0609(7) 0.0006(5) 0.0099(5) -0.0052(5)
Cl2 0.0577(7) 0.0266(5) 0.0603(7) 0.0037(5) 0.0012(6) -0.0041(5)
Cl3 0.0582(7) 0.0287(6) 0.0687(8) 0.0014(5) -0.0028(6) -0.0008(5)
Cl4 0.0412(6) 0.0442(7) 0.0650(8) -0.0060(6) 0.0073(5) -0.0087(5)
F6 0.0268(12) 0.0412(16) 0.080(2) -0.0020(14) 0.0085(12) 0.0075(11)
F11 0.0348(14) 0.0464(17) 0.071(2) 0.0008(14) -0.0022(13) -0.0040(12)
F16 0.0278(13) 0.0421(16) 0.085(2) -0.0022(15) 0.0101(13) 0.0016(11)
F1 0.0431(15) 0.0526(18) 0.0637(19) 0.0045(15) 0.0017(13) -0.0051(13)
F4 0.054(2) 0.079(3) 0.094(3) 0.021(2) 0.0039(18) 0.0225(18)
F18 0.070(2) 0.091(3) 0.082(3) 0.011(2) 0.036(2) 0.004(2)
F15 0.055(2) 0.097(3) 0.110(3) 0.036(3) 0.010(2) 0.032(2)
N4 0.0328(19) 0.030(2) 0.052(2) -0.0019(17) 0.0019(16) 0.0046(15)
N2 0.041(2) 0.0191(17) 0.053(2) -0.0001(16) 0.0064(17) 0.0047(15)
N3 0.0365(19) 0.0266(19) 0.051(2) -0.0002(17) 0.0080(16) 0.0013(15)
F7 0.079(3) 0.094(3) 0.080(3) 0.023(2) 0.031(2) 0.003(2)
N5 0.0357(19) 0.0275(19) 0.056(2) -0.0015(17) 0.0035(17) 0.0039(15)
N6 0.037(2) 0.033(2) 0.055(2) -0.0042(18) 0.0080(17) -0.0005(16)
N1 0.0360(19) 0.032(2) 0.050(2) -0.0011(17) 0.0076(16) -0.0010(16)
F10 0.0430(19) 0.078(3) 0.146(4) -0.023(3) -0.025(2) 0.0137(18)
F12 0.084(3) 0.060(2) 0.119(3) -0.008(2) -0.011(2) -0.020(2)
F20 0.052(2) 0.068(3) 0.145(4) -0.026(2) -0.027(2) 0.0150(18)
F8 0.102(3) 0.065(2) 0.094(3) 0.030(2) 0.001(2) 0.025(2)
F17 0.128(4) 0.085(3) 0.103(3) 0.037(3) -0.001(3) 0.017(3)
F13 0.096(3) 0.092(3) 0.120(4) -0.009(3) -0.049(3) 0.000(3)
C53 0.030(2) 0.029(2) 0.054(3) -0.003(2) 0.0051(19) -0.0011(17)
C13 0.037(2) 0.030(2) 0.045(3) 0.0013(19) 0.0092(19) 0.0037(18)
C49 0.029(2) 0.027(2) 0.058(3) 0.000(2) 0.0084(19) -0.0007(17)
F14 0.111(4) 0.061(3) 0.148(4) -0.040(3) 0.020(3) -0.002(2)
F5 0.156(5) 0.050(2) 0.133(4) -0.012(3) 0.025(3) -0.015(3)
C54 0.030(2) 0.031(2) 0.064(3) -0.006(2) 0.009(2) -0.0004(18)
F2 0.150(5) 0.067(3) 0.099(3) -0.032(2) -0.015(3) 0.009(3)
C14 0.042(2) 0.025(2) 0.054(3) 0.001(2) 0.007(2) 0.0085(19)
C92 0.052(3) 0.036(3) 0.053(3) -0.005(2) 0.003(2) -0.003(2)
F9 0.153(5) 0.105(4) 0.099(4) 0.047(3) 0.033(3) 0.021(3)
C15 0.038(2) 0.020(2) 0.059(3) -0.0006(19) 0.007(2) 0.0029(17)
C18 0.039(2) 0.032(2) 0.060(3) 0.001(2) 0.007(2) 0.0007(19)
C96 0.033(2) 0.039(3) 0.056(3) -0.002(2) 0.002(2) 0.0045(19)
C1 0.033(2) 0.024(2) 0.061(3) -0.003(2) 0.007(2) 0.0044(17)
C80 0.034(2) 0.030(2) 0.063(3) -0.008(2) 0.003(2) 0.0046(18)
C73 0.040(3) 0.037(3) 0.065(3) 0.002(2) 0.008(2) 0.003(2)
C52 0.027(2) 0.028(2) 0.060(3) -0.004(2) 0.0043(19) 0.0012(17)
C129 0.036(2) 0.031(2) 0.060(3) -0.001(2) 0.009(2) -0.0070(19)
C6 0.034(2) 0.025(2) 0.069(3) -0.001(2) 0.001(2) 0.0071(18)
C12 0.059(3) 0.032(3) 0.053(3) -0.001(2) 0.005(2) 0.010(2)
C16 0.041(2) 0.037(3) 0.048(3) 0.003(2) 0.008(2) 0.004(2)
C50 0.033(2) 0.029(2) 0.061(3) -0.001(2) 0.004(2) -0.0029(18)
C95 0.034(2) 0.036(3) 0.051(3) -0.004(2) 0.0038(19) 0.0022(19)
C147 0.036(2) 0.026(2) 0.061(3) -0.009(2) 0.006(2) -0.0029(18)
C51 0.033(2) 0.027(2) 0.054(3) -0.003(2) 0.0076(19) 0.0011(18)
C133 0.036(2) 0.029(2) 0.064(3) -0.011(2) 0.008(2) -0.0045(19)
C67 0.035(2) 0.024(2) 0.057(3) -0.006(2) 0.001(2) 0.0004(17)
C93 0.050(3) 0.033(3) 0.051(3) -0.003(2) -0.002(2) 0.003(2)
C127 0.033(2) 0.030(2) 0.059(3) -0.003(2) 0.009(2) -0.0019(18)
C130 0.033(2) 0.030(2) 0.058(3) -0.008(2) 0.009(2) -0.0029(18)
C4 0.041(3) 0.032(2) 0.070(3) -0.008(2) 0.010(2) 0.000(2)
C61 0.034(2) 0.032(2) 0.068(3) -0.012(2) 0.004(2) -0.0082(19)
C99 0.037(2) 0.058(3) 0.052(3) 0.001(3) 0.005(2) -0.002(2)
C128 0.029(2) 0.037(3) 0.062(3) -0.005(2) 0.006(2) 0.0016(19)
F3 0.164(5) 0.132(5) 0.070(3) -0.003(3) -0.032(3) 0.000(4)
C94 0.035(2) 0.031(2) 0.062(3) -0.004(2) -0.003(2) 0.0041(19)
C102 0.035(2) 0.041(3) 0.059(3) 0.005(2) 0.008(2) -0.002(2)
C132 0.032(2) 0.034(2) 0.059(3) -0.008(2) 0.008(2) -0.0078(19)
C17 0.032(2) 0.027(2) 0.054(3) -0.003(2) 0.0053(19) 0.0036(18)
C74 0.038(2) 0.023(2) 0.058(3) -0.007(2) 0.004(2) -0.0026(18)
C19 0.038(2) 0.039(3) 0.064(3) 0.002(2) 0.007(2) 0.002(2)
C131 0.033(2) 0.034(2) 0.065(3) -0.006(2) 0.009(2) -0.0020(19)
C8 0.060(3) 0.029(2) 0.062(3) 0.003(2) -0.002(3) 0.014(2)
C68 0.037(2) 0.026(2) 0.066(3) 0.005(2) 0.010(2) -0.0018(18)
C97 0.039(3) 0.046(3) 0.059(3) -0.003(2) 0.010(2) -0.007(2)
F19 0.175(6) 0.102(4) 0.120(4) 0.056(3) 0.018(4) 0.014(4)
C146 0.034(2) 0.037(3) 0.060(3) -0.007(2) 0.006(2) -0.0065(19)
C20 0.046(3) 0.038(3) 0.055(3) 0.003(2) 0.015(2) 0.000(2)
C101 0.038(2) 0.041(3) 0.051(3) 0.004(2) 0.004(2) 0.004(2)
C85 0.051(3) 0.030(3) 0.070(4) -0.004(2) -0.007(3) 0.013(2)
C140 0.036(2) 0.028(2) 0.071(3) -0.014(2) 0.004(2) -0.0071(19)
C108 0.036(2) 0.039(3) 0.073(4) 0.002(2) 0.003(2) 0.003(2)
C104 0.045(3) 0.046(3) 0.091(5) 0.000(3) 0.011(3) 0.000(2)
C134 0.035(2) 0.040(3) 0.072(4) 0.000(3) 0.011(2) -0.006(2)
C22 0.041(3) 0.044(3) 0.051(3) 0.000(2) 0.009(2) 0.000(2)
C81 0.045(3) 0.042(3) 0.065(3) -0.005(2) 0.008(2) 0.012(2)
C2 0.046(3) 0.034(3) 0.056(3) -0.001(2) 0.011(2) 0.007(2)
C72 0.045(3) 0.052(3) 0.061(3) 0.009(3) 0.001(2) -0.003(2)
C3 0.048(3) 0.041(3) 0.064(3) -0.010(3) 0.003(2) 0.010(2)
C21 0.045(3) 0.052(3) 0.050(3) 0.006(2) 0.009(2) 0.004(2)
C153 0.047(3) 0.039(3) 0.062(3) -0.004(2) 0.012(2) -0.004(2)
C46 0.043(3) 0.056(3) 0.068(4) 0.018(3) 0.010(3) 0.009(2)
C100 0.031(2) 0.046(3) 0.052(3) 0.003(2) 0.0020(19) 0.005(2)
C98 0.046(3) 0.046(3) 0.049(3) 0.001(2) 0.008(2) 0.001(2)
C82 0.053(3) 0.038(3) 0.069(4) -0.011(3) 0.007(3) 0.010(2)
C158 0.042(3) 0.051(3) 0.075(4) -0.002(3) 0.002(3) -0.003(2)
C145 0.043(3) 0.037(3) 0.073(4) -0.009(2) 0.004(2) -0.004(2)
C24 0.051(3) 0.043(3) 0.053(3) 0.004(2) 0.004(2) 0.001(2)
C7 0.060(3) 0.027(2) 0.069(4) 0.003(2) -0.002(3) 0.014(2)
C23 0.048(3) 0.044(3) 0.057(3) 0.007(2) 0.014(2) 0.000(2)
C5 0.048(3) 0.030(3) 0.073(4) 0.001(2) 0.005(2) 0.006(2)
C47 0.052(3) 0.042(3) 0.081(4) 0.002(3) 0.007(3) 0.003(2)
C75 0.040(3) 0.043(3) 0.065(3) 0.001(2) 0.004(2) 0.007(2)
C43 0.039(2) 0.045(3) 0.056(3) 0.010(2) 0.006(2) -0.002(2)
C36 0.037(2) 0.044(3) 0.057(3) 0.011(2) 0.006(2) 0.003(2)
C62 0.044(3) 0.044(3) 0.071(4) -0.010(3) 0.002(2) 0.001(2)
C71 0.059(3) 0.045(3) 0.071(4) 0.017(3) 0.013(3) 0.011(3)
C103 0.039(3) 0.042(3) 0.077(4) -0.001(3) 0.000(2) -0.005(2)
C83 0.051(3) 0.034(3) 0.083(4) -0.016(3) -0.001(3) 0.004(2)
C113 0.040(3) 0.041(3) 0.082(4) 0.002(3) 0.013(3) 0.000(2)
C79 0.046(3) 0.050(3) 0.061(3) 0.000(3) 0.001(2) 0.007(2)
C105 0.040(3) 0.052(3) 0.092(5) 0.028(3) 0.013(3) 0.010(2)
C115 0.061(3) 0.051(3) 0.049(3) 0.007(3) 0.004(2) -0.003(3)
C157 0.045(3) 0.075(4) 0.075(4) 0.007(3) 0.000(3) -0.005(3)
C30 0.061(3) 0.040(3) 0.056(3) 0.008(2) 0.011(3) -0.003(2)
O1 0.088(4) 0.096(4) 0.113(5) 0.004(3) 0.009(3) 0.017(3)
C126 0.049(3) 0.052(3) 0.063(4) 0.002(3) 0.007(2) -0.003(2)
C55 0.041(3) 0.036(3) 0.069(4) 0.003(2) 0.015(2) -0.002(2)
C152 0.045(3) 0.050(3) 0.065(4) 0.000(3) 0.009(2) 0.010(2)
C48 0.043(3) 0.040(3) 0.071(4) 0.000(3) -0.004(2) -0.002(2)
C141 0.046(3) 0.036(3) 0.075(4) -0.010(3) 0.001(3) 0.002(2)
C150 0.048(3) 0.060(4) 0.064(4) -0.003(3) 0.021(3) -0.009(3)
C69 0.076(4) 0.026(3) 0.073(4) -0.005(2) 0.003(3) 0.007(3)
C109 0.070(4) 0.052(4) 0.070(4) -0.003(3) 0.014(3) 0.002(3)
C66 0.035(2) 0.045(3) 0.080(4) -0.010(3) 0.010(2) -0.004(2)
C139 0.066(4) 0.043(3) 0.080(4) 0.003(3) 0.014(3) 0.000(3)
C107 0.048(3) 0.065(4) 0.058(3) 0.005(3) 0.004(2) 0.010(3)
C121 0.043(3) 0.051(3) 0.056(3) 0.008(3) 0.005(2) -0.003(2)
C125 0.061(4) 0.060(4) 0.071(4) -0.003(3) 0.002(3) 0.005(3)
C86 0.105(5) 0.030(3) 0.069(4) -0.003(3) -0.013(4) 0.023(3)
C84 0.060(3) 0.028(3) 0.078(4) -0.005(3) -0.004(3) 0.016(2)
C112 0.046(3) 0.046(3) 0.107(5) -0.001(3) 0.013(3) 0.000(3)
C87 0.116(6) 0.039(3) 0.058(4) 0.000(3) -0.011(4) 0.023(3)
C116 0.057(3) 0.048(3) 0.065(4) 0.000(3) -0.003(3) 0.000(3)
C114 0.047(3) 0.051(3) 0.056(3) 0.001(3) 0.009(2) -0.003(2)
C142 0.066(4) 0.043(3) 0.079(4) -0.011(3) -0.010(3) 0.000(3)
C123 0.058(4) 0.057(4) 0.089(5) 0.015(3) -0.001(3) -0.018(3)
C91 0.094(5) 0.044(3) 0.057(4) 0.001(3) -0.002(3) 0.006(3)
C37 0.040(3) 0.047(3) 0.062(3) 0.007(2) 0.003(2) -0.002(2)
C77 0.068(4) 0.049(3) 0.065(4) 0.007(3) 0.017(3) 0.003(3)
C149 0.053(3) 0.058(4) 0.067(4) 0.006(3) 0.004(3) 0.006(3)
C135 0.052(3) 0.036(3) 0.099(5) 0.001(3) 0.016(3) -0.003(2)
C70 0.092(5) 0.027(3) 0.093(5) 0.004(3) 0.010(4) 0.023(3)
C122 0.065(4) 0.062(4) 0.061(4) 0.009(3) 0.008(3) -0.014(3)
C44 0.062(4) 0.085(5) 0.055(4) -0.001(3) 0.008(3) 0.015(3)
C56 0.060(3) 0.042(3) 0.084(4) 0.010(3) 0.025(3) 0.001(3)
C63 0.058(3) 0.041(3) 0.086(4) -0.008(3) -0.011(3) 0.004(3)
C29 0.056(3) 0.048(3) 0.061(3) 0.008(3) -0.001(3) -0.002(3)
C28 0.075(4) 0.048(3) 0.072(4) 0.000(3) -0.009(3) -0.006(3)
C120 0.089(5) 0.054(4) 0.059(4) -0.003(3) 0.002(3) 0.005(3)
C124 0.053(3) 0.052(4) 0.086(5) 0.002(3) -0.011(3) -0.003(3)
C76 0.049(3) 0.066(4) 0.080(4) 0.003(3) 0.018(3) 0.010(3)
C25 0.060(3) 0.060(4) 0.060(4) 0.001(3) 0.010(3) 0.002(3)
C106 0.047(3) 0.092(5) 0.058(4) 0.015(3) -0.001(3) 0.004(3)
C65 0.027(2) 0.058(4) 0.101(5) -0.015(3) 0.005(3) -0.005(2)
C156 0.087(5) 0.056(4) 0.078(5) 0.022(3) 0.009(4) 0.002(3)
C117 0.067(4) 0.054(4) 0.079(4) 0.000(3) -0.013(3) 0.006(3)
C151 0.046(3) 0.074(4) 0.072(4) 0.000(3) 0.013(3) 0.012(3)
C64 0.035(3) 0.046(3) 0.110(6) -0.022(3) -0.011(3) 0.004(2)
C60 0.053(3) 0.058(4) 0.066(4) 0.001(3) 0.013(3) -0.005(3)
C42 0.078(4) 0.050(3) 0.065(4) 0.004(3) 0.015(3) -0.009(3)
C31 0.071(4) 0.065(4) 0.064(4) 0.003(3) 0.002(3) 0.004(3)
C38 0.039(3) 0.054(4) 0.089(4) 0.013(3) 0.019(3) 0.001(2)
C78 0.062(4) 0.050(3) 0.062(4) 0.006(3) 0.002(3) 0.007(3)
C119 0.091(5) 0.055(4) 0.070(4) -0.006(3) -0.013(4) -0.008(4)
C143 0.042(3) 0.046(3) 0.103(5) -0.024(3) -0.011(3) 0.003(2)
C148 0.041(3) 0.058(3) 0.067(4) 0.003(3) 0.008(2) 0.012(2)
C35 0.086(5) 0.051(4) 0.065(4) -0.002(3) 0.014(3) -0.007(3)
C118 0.078(4) 0.057(4) 0.077(4) 0.011(3) -0.022(4) -0.005(3)
C45 0.053(3) 0.100(6) 0.058(4) 0.010(4) -0.006(3) 0.011(3)
C111 0.056(4) 0.047(4) 0.114(6) -0.014(4) 0.007(4) -0.001(3)
C138 0.098(6) 0.088(6) 0.073(5) 0.011(4) 0.014(4) -0.006(5)
C39 0.066(4) 0.051(4) 0.104(6) 0.010(4) 0.014(4) -0.011(3)
C59 0.078(5) 0.071(5) 0.072(4) 0.005(4) 0.018(3) 0.005(4)
C58 0.072(4) 0.083(5) 0.083(5) 0.037(4) 0.027(4) 0.011(4)
C110 0.088(5) 0.058(4) 0.091(5) -0.018(4) 0.019(4) 0.004(4)
C144 0.036(3) 0.059(4) 0.097(5) -0.021(4) 0.009(3) -0.005(3)
C11 0.064(4) 0.089(5) 0.058(4) -0.011(3) -0.011(3) 0.016(4)
C41 0.104(6) 0.058(4) 0.079(5) -0.003(3) 0.025(4) 0.000(4)
C26 0.077(4) 0.080(5) 0.061(4) -0.012(4) 0.002(3) 0.015(4)
C9 0.151(8) 0.041(3) 0.067(4) 0.010(3) -0.003(4) 0.044(4)
C33 0.118(7) 0.070(5) 0.065(4) -0.003(4) -0.014(4) -0.003(5)
C40 0.092(5) 0.043(4) 0.097(5) 0.001(3) 0.004(4) -0.010(3)
C32 0.073(4) 0.083(5) 0.077(5) 0.001(4) -0.009(4) 0.012(4)
C27 0.082(5) 0.054(4) 0.071(4) -0.012(3) -0.011(3) 0.009(3)
C57 0.076(4) 0.048(4) 0.110(6) 0.020(4) 0.034(4) 0.004(3)
C136 0.075(5) 0.047(4) 0.124(7) 0.019(4) 0.017(4) 0.002(3)
C34 0.127(7) 0.072(5) 0.057(4) -0.005(3) 0.017(4) -0.004(5)
C154 0.160(9) 0.055(4) 0.066(4) 0.010(3) -0.018(5) -0.021(5)
C137 0.094(6) 0.071(5) 0.099(6) 0.030(5) 0.017(5) 0.008(4)
C155 0.212(12) 0.044(4) 0.086(6) 0.011(4) -0.016(7) -0.021(6)
C10 0.177(10) 0.074(5) 0.092(6) -0.024(5) -0.062(6) 0.065(6)
C90 0.082(6) 0.145(9) 0.105(7) -0.038(6) -0.015(5) 0.039(6)
C88 0.287(16) 0.050(4) 0.064(5) 0.012(4) -0.040(7) 0.025(7)
C159 0.110(8) 0.104(8) 0.210(13) -0.016(8) 0.073(8) 0.017(6)
C89 0.244(16) 0.152(11) 0.091(7) -0.025(7) -0.038(9) 0.108(11)
C161 0.146(11) 0.147(11) 0.124(9) 0.003(8) -0.004(8) 0.040(9)
C160 0.176(12) 0.078(6) 0.165(11) 0.041(7) 0.076(9) 0.017(7)
C162 0.166(13) 0.25(2) 0.205(16) 0.121(15) 0.081(12) 0.098(14)

loop_
_atom_type_symbol
_atom_type_description
_atom_type_scat_dispersion_real
_atom_type_scat_dispersion_imag
_atom_type_scat_source
C C 0.0181 0.0091 'International Tables Vol C Tables 4.2.6.8 and 6.1.1.4'
H H 0.0000 0.0000 'International Tables Vol C Tables 4.2.6.8 and 6.1.1.4'
Cl Cl 0.3639 0.7018 'International Tables Vol C Tables 4.2.6.8 and 6.1.1.4'
Co Co -2.3653 3.6143 'International Tables Vol C Tables 4.2.6.8 and 6.1.1.4'
F F 0.0727 0.0534 'International Tables Vol C Tables 4.2.6.8 and 6.1.1.4'
N N 0.0311 0.0180 'International Tables Vol C Tables 4.2.6.8 and 6.1.1.4'
O O 0.0492 0.0322 'International Tables Vol C Tables 4.2.6.8 and 6.1.1.4'

loop_
_geom_angle_atom_site_label_1
_geom_angle_atom_site_label_2
_geom_angle_atom_site_label_3
_geom_angle
_geom_angle_site_symmetry_1
_geom_angle_site_symmetry_3
_geom_angle_publ_flag
Cl2 Co1 Cl1 118.25(6) . . ?
N2 Co1 Cl1 92.03(12) . . ?
N2 Co1 Cl2 149.72(12) . . ?
N2 Co1 N3 74.94(15) . . ?
N2 Co1 N1 75.21(16) . . ?
N3 Co1 Cl1 103.03(11) . . ?
N3 Co1 Cl2 97.08(11) . . ?
N3 Co1 N1 145.34(15) . . ?
N1 Co1 Cl1 95.23(11) . . ?
N1 Co1 Cl2 99.83(11) . . ?
Cl3 Co2 Cl4 118.92(6) . . ?
N4 Co2 Cl3 97.46(11) . . ?
N4 Co2 Cl4 97.82(11) . . ?
N5 Co2 Cl3 146.81(12) . . ?
N5 Co2 Cl4 94.26(12) . . ?
N5 Co2 N4 75.57(16) . . ?
N5 Co2 N6 74.86(16) . . ?
N6 Co2 Cl3 97.56(12) . . ?
N6 Co2 Cl4 101.75(11) . . ?
N6 Co2 N4 145.48(15) . . ?
C80 N4 Co2 114.4(3) . . ?
C80 N4 C95 122.3(4) . . ?
C95 N4 Co2 121.9(3) . . ?
C14 N2 Co1 118.1(3) . . ?
C14 N2 C15 122.6(4) . . ?
C15 N2 Co1 116.0(3) . . ?
C13 N3 Co1 115.9(3) . . ?
C13 N3 C17 120.5(4) . . ?
C17 N3 Co1 123.5(3) . . ?
C93 N5 Co2 117.1(3) . . ?
C93 N5 C94 123.0(4) . . ?
C94 N5 Co2 116.1(3) . . ?
C92 N6 Co2 115.4(3) . . ?
C92 N6 C127 121.3(4) . . ?
C127 N6 Co2 122.6(3) . . ?
C1 N1 Co1 114.6(3) . . ?
C1 N1 C16 123.3(4) . . ?
C16 N1 Co1 121.1(3) . . ?
C52 C53 C54 121.9(4) . . ?
C52 C53 C17 119.6(4) . . ?
C17 C53 C54 117.8(4) . . ?
N3 C13 C14 114.9(4) . . ?
N3 C13 C12 125.2(4) . . ?
C14 C13 C12 119.8(4) . . ?
F6 C49 C17 117.6(4) . . ?
C50 C49 F6 118.4(4) . . ?
C50 C49 C17 123.9(4) . . ?
C53 C54 H54 106.4 . . ?
C61 C54 C53 112.2(4) . . ?
C61 C54 H54 106.4 . . ?
C61 C54 C55 116.7(4) . . ?
C55 C54 C53 108.1(4) . . ?
C55 C54 H54 106.4 . . ?
N2 C14 C13 112.5(4) . . ?
N2 C14 C8 121.5(4) . . ?
C8 C14 C13 126.0(5) . . ?
N6 C92 C93 114.0(5) . . ?
N6 C92 C91 126.0(5) . . ?
C91 C92 C93 119.9(5) . . ?
N2 C15 C1 113.7(4) . . ?
N2 C15 C6 119.8(5) . . ?
C6 C15 C1 126.5(4) . . ?
F1 C18 C16 118.3(5) . . ?
F1 C18 C19 118.4(4) . . ?
C19 C18 C16 123.1(5) . . ?
F11 C96 C95 117.2(4) . . ?
F11 C96 C97 119.2(4) . . ?
C97 C96 C95 123.6(5) . . ?
N1 C1 C15 115.0(4) . . ?
N1 C1 C2 125.4(5) . . ?
C15 C1 C2 119.5(4) . . ?
N4 C80 C94 115.4(4) . . ?
N4 C80 C81 125.1(5) . . ?
C94 C80 C81 119.4(4) . . ?
C68 C73 H73 119.1 . . ?
C68 C73 C72 121.9(5) . . ?
C72 C73 H73 119.1 . . ?
C53 C52 H52 119.3 . . ?
C53 C52 C51 121.5(4) . . ?
C51 C52 H52 119.3 . . ?
C130 C129 H129 120.8 . . ?
C130 C129 C128 118.4(4) . . ?
C128 C129 H129 120.8 . . ?
C15 C6 C5 122.4(5) . . ?
C7 C6 C15 117.2(4) . . ?
C7 C6 C5 120.1(4) . . ?
C13 C12 H12A 109.0 . . ?
C13 C12 H12B 109.0 . . ?
C13 C12 C11 113.1(5) . . ?
H12A C12 H12B 107.8 . . ?
C11 C12 H12A 109.0 . . ?
C11 C12 H12B 109.0 . . ?
C18 C16 N1 118.9(5) . . ?
C22 C16 N1 122.4(4) . . ?
C22 C16 C18 118.0(5) . . ?
C49 C50 H50 120.6 . . ?
C49 C50 C51 118.7(4) . . ?
C51 C50 H50 120.6 . . ?
C96 C95 N4 120.2(4) . . ?
C96 C95 C100 116.6(5) . . ?
C100 C95 N4 122.5(4) . . ?
C152 C147 C146 123.5(5) . . ?
C152 C147 C148 118.5(5) . . ?
C148 C147 C146 117.9(4) . . ?
C52 C51 C67 119.8(4) . . ?
C50 C51 C52 118.9(4) . . ?
C50 C51 C67 121.0(4) . . ?
C132 C133 H133 106.4 . . ?
C140 C133 H133 106.4 . . ?
C140 C133 C132 111.8(4) . . ?
C140 C133 C134 116.3(4) . . ?
C134 C133 H133 106.4 . . ?
C134 C133 C132 108.8(4) . . ?
C51 C67 H67 106.5 . . ?
C51 C67 C74 107.4(4) . . ?
C51 C67 C68 115.5(4) . . ?
C74 C67 H67 106.5 . . ?
C68 C67 H67 106.5 . . ?
C68 C67 C74 113.9(4) . . ?
N5 C93 C92 113.6(4) . . ?
N5 C93 C87 121.4(5) . . ?
C87 C93 C92 124.9(5) . . ?
C128 C127 N6 120.1(4) . . ?
C128 C127 C132 118.3(4) . . ?
C132 C127 N6 121.4(4) . . ?
C129 C130 C131 119.0(4) . . ?
C129 C130 C146 120.5(4) . . ?
C131 C130 C146 120.4(4) . . ?
H4A C4 H4B 107.6 . . ?
C3 C4 H4A 108.7 . . ?
C3 C4 H4B 108.7 . . ?
C3 C4 C5 114.2(4) . . ?
C5 C4 H4A 108.7 . . ?
C5 C4 H4B 108.7 . . ?
C62 C61 C54 118.7(5) . . ?
C62 C61 C66 118.5(5) . . ?
C66 C61 C54 122.8(5) . . ?
C100 C99 H99 118.8 . . ?
C100 C99 C98 122.3(5) . . ?
C98 C99 H99 118.8 . . ?
F16 C128 C129 118.8(4) . . ?
F16 C128 C127 118.5(4) . . ?
C127 C128 C129 122.8(4) . . ?
N5 C94 C80 113.0(4) . . ?
N5 C94 C85 120.5(5) . . ?
C85 C94 C80 126.5(5) . . ?
C103 C102 C101 117.6(5) . . ?
C107 C102 C101 123.9(5) . . ?
C107 C102 C103 118.4(5) . . ?
C127 C132 C133 118.4(4) . . ?
C131 C132 C133 122.0(4) . . ?
C131 C132 C127 119.3(4) . . ?
C53 C17 N3 121.9(4) . . ?
C49 C17 N3 120.7(4) . . ?
C49 C17 C53 117.4(4) . . ?
C75 C74 C67 124.1(5) . . ?
C75 C74 C79 117.9(5) . . ?
C79 C74 C67 117.7(4) . . ?
C18 C19 H19 120.8 . . ?
C20 C19 C18 118.5(5) . . ?
C20 C19 H19 120.8 . . ?
C130 C131 H131 118.9 . . ?
C132 C131 C130 122.2(4) . . ?
C132 C131 H131 118.9 . . ?
C14 C8 C7 115.7(5) . . ?
C14 C8 C9 122.6(5) . . ?
C7 C8 C9 121.6(5) . . ?
C73 C68 C67 122.8(4) . . ?
C73 C68 C69 117.8(5) . . ?
C69 C68 C67 119.4(5) . . ?
C96 C97 H97 120.5 . . ?
C96 C97 C98 118.9(5) . . ?
C98 C97 H97 120.5 . . ?
C147 C146 H146 106.4 . . ?
C147 C146 C153 114.0(4) . . ?
C130 C146 C147 108.9(4) . . ?
C130 C146 H146 106.4 . . ?
C130 C146 C153 114.2(4) . . ?
C153 C146 H146 106.4 . . ?
C19 C20 C21 119.6(5) . . ?
C19 C20 C23 117.1(5) . . ?
C21 C20 C23 122.8(5) . . ?
C102 C101 H101 107.0 . . ?
C102 C101 C108 114.2(4) . . ?
C102 C101 C100 110.6(4) . . ?
C108 C101 H101 107.0 . . ?
C100 C101 H101 107.0 . . ?
C100 C101 C108 110.8(4) . . ?
C94 C85 C84 123.1(5) . . ?
C86 C85 C94 115.4(5) . . ?
C86 C85 C84 121.2(5) . . ?
C145 C140 C133 123.5(5) . . ?
C141 C140 C133 118.7(5) . . ?
C141 C140 C145 117.7(5) . . ?
C113 C108 C101 120.1(5) . . ?
C113 C108 C109 118.7(5) . . ?
C109 C108 C101 121.2(5) . . ?
C103 C104 H104 121.0 . . ?
C105 C104 H104 121.0 . . ?
C105 C104 C103 118.1(6) . . ?
C139 C134 C133 121.1(5) . . ?
C139 C134 C135 118.9(6) . . ?
C135 C134 C133 119.8(5) . . ?
C16 C22 C21 119.2(5) . . ?
C16 C22 C36 118.4(5) . . ?
C21 C22 C36 122.4(5) . . ?
C80 C81 H81A 109.1 . . ?
C80 C81 H81B 109.1 . . ?
C80 C81 C82 112.4(5) . . ?
H81A C81 H81B 107.8 . . ?
C82 C81 H81A 109.1 . . ?
C82 C81 H81B 109.1 . . ?
C1 C2 H2A 109.3 . . ?
C1 C2 H2B 109.3 . . ?
C1 C2 C3 111.7(4) . . ?
H2A C2 H2B 107.9 . . ?
C3 C2 H2A 109.3 . . ?
C3 C2 H2B 109.3 . . ?
C73 C72 H72 121.3 . . ?
C71 C72 C73 117.5(6) . . ?
C71 C72 H72 121.3 . . ?
C4 C3 C2 114.7(5) . . ?
C4 C3 H3A 108.6 . . ?
C4 C3 H3B 108.6 . . ?
C2 C3 H3A 108.6 . . ?
C2 C3 H3B 108.6 . . ?
H3A C3 H3B 107.6 . . ?
C20 C21 H21 119.4 . . ?
C22 C21 C20 121.2(5) . . ?
C22 C21 H21 119.4 . . ?
C158 C153 C146 124.4(5) . . ?
C158 C153 C154 116.8(6) . . ?
C154 C153 C146 118.8(5) . . ?
C47 C46 F4 117.2(6) . . ?
C45 C46 F4 118.8(6) . . ?
C45 C46 C47 124.0(5) . . ?
C95 C100 C101 119.5(4) . . ?
C99 C100 C95 120.2(5) . . ?
C99 C100 C101 120.3(4) . . ?
C99 C98 C114 122.4(5) . . ?
C97 C98 C99 118.3(5) . . ?
C97 C98 C114 119.4(5) . . ?
C81 C82 H82A 108.6 . . ?
C81 C82 H82B 108.6 . . ?
H82A C82 H82B 107.6 . . ?
C83 C82 C81 114.6(5) . . ?
C83 C82 H82A 108.6 . . ?
C83 C82 H82B 108.6 . . ?
C153 C158 H158 118.7 . . ?
C157 C158 C153 122.6(6) . . ?
C157 C158 H158 118.7 . . ?
C140 C145 H145 119.7 . . ?
C140 C145 C144 120.5(6) . . ?
C144 C145 H145 119.7 . . ?
C29 C24 C23 119.0(5) . . ?
C25 C24 C23 123.1(5) . . ?
C25 C24 C29 117.8(5) . . ?
C6 C7 C8 123.1(5) . . ?
C6 C7 H7 118.5 . . ?
C8 C7 H7 118.5 . . ?
C20 C23 C24 108.8(4) . . ?
C20 C23 H23 106.2 . . ?
C24 C23 H23 106.2 . . ?
C30 C23 C20 115.7(5) . . ?
C30 C23 C24 113.2(5) . . ?
C30 C23 H23 106.2 . . ?
C6 C5 C4 114.0(4) . . ?
C6 C5 H5A 108.8 . . ?
C6 C5 H5B 108.8 . . ?
C4 C5 H5A 108.8 . . ?
C4 C5 H5B 108.8 . . ?
H5A C5 H5B 107.7 . . ?
C46 C47 H47 121.1 . . ?
C46 C47 C48 117.8(6) . . ?
C48 C47 H47 121.1 . . ?
C74 C75 H75 119.6 . . ?
C76 C75 C74 120.7(5) . . ?
C76 C75 H75 119.6 . . ?
C48 C43 C36 117.6(5) . . ?
C44 C43 C36 124.0(5) . . ?
C44 C43 C48 118.4(5) . . ?
C22 C36 H36 105.5 . . ?
C43 C36 C22 112.6(4) . . ?
C43 C36 H36 105.5 . . ?
C37 C36 C22 112.5(4) . . ?
C37 C36 C43 114.2(4) . . ?
C37 C36 H36 105.5 . . ?
C61 C62 H62 119.1 . . ?
C61 C62 C63 121.9(6) . . ?
C63 C62 H62 119.1 . . ?
F8 C71 C72 118.0(6) . . ?
C70 C71 F8 119.6(6) . . ?
C70 C71 C72 122.4(5) . . ?
C102 C103 H103 119.2 . . ?
C104 C103 C102 121.5(6) . . ?
C104 C103 H103 119.2 . . ?
C82 C83 H83A 108.8 . . ?
C82 C83 H83B 108.8 . . ?
H83A C83 H83B 107.7 . . ?
C84 C83 C82 114.0(5) . . ?
C84 C83 H83A 108.8 . . ?
C84 C83 H83B 108.8 . . ?
C108 C113 H113 119.5 . . ?
C108 C113 C112 121.1(6) . . ?
C112 C113 H113 119.5 . . ?
C74 C79 H79 119.1 . . ?
C78 C79 C74 121.9(5) . . ?
C78 C79 H79 119.1 . . ?
C104 C105 F15 118.6(6) . . ?
C104 C105 C106 123.4(5) . . ?
C106 C105 F15 118.0(6) . . ?
C116 C115 C114 122.8(5) . . ?
C116 C115 C120 117.5(6) . . ?
C120 C115 C114 119.3(6) . . ?
C158 C157 H157 120.8 . . ?
C158 C157 C156 118.4(6) . . ?
C156 C157 H157 120.8 . . ?
C31 C30 C23 122.2(5) . . ?
C35 C30 C23 119.7(6) . . ?
C35 C30 C31 118.1(6) . . ?
C160 O1 C161 115.4(9) . . ?
C121 C126 H126 119.1 . . ?
C125 C126 H126 119.1 . . ?
C125 C126 C121 121.7(6) . . ?
C56 C55 C54 120.8(5) . . ?
C56 C55 C60 118.0(6) . . ?
C60 C55 C54 120.9(5) . . ?
C147 C152 H152 120.0 . . ?
C147 C152 C151 119.9(6) . . ?
C151 C152 H152 120.0 . . ?
C47 C48 C43 120.9(6) . . ?
C47 C48 H48 119.6 . . ?
C43 C48 H48 119.6 . . ?
C140 C141 H141 119.1 . . ?
C140 C141 C142 121.8(6) . . ?
C142 C141 H141 119.1 . . ?
F18 C150 C149 116.5(6) . . ?
C151 C150 F18 120.6(5) . . ?
C151 C150 C149 122.9(5) . . ?
C68 C69 H69 119.5 . . ?
C70 C69 C68 121.1(6) . . ?
C70 C69 H69 119.5 . . ?
C108 C109 H109 119.5 . . ?
C108 C109 C110 121.0(6) . . ?
C110 C109 H109 119.5 . . ?
C61 C66 H66 119.5 . . ?
C61 C66 C65 120.9(6) . . ?
C65 C66 H66 119.5 . . ?
C134 C139 H139 119.9 . . ?
C134 C139 C138 120.3(6) . . ?
C138 C139 H139 119.9 . . ?
C102 C107 H107 119.6 . . ?
C102 C107 C106 120.9(6) . . ?
C106 C107 H107 119.6 . . ?
C126 C121 C114 122.5(5) . . ?
C126 C121 C122 117.9(6) . . ?
C122 C121 C114 119.6(5) . . ?
C126 C125 H125 120.9 . . ?
C126 C125 C124 118.2(6) . . ?
C124 C125 H125 120.9 . . ?
C85 C86 H86 117.6 . . ?
C87 C86 C85 124.7(5) . . ?
C87 C86 H86 117.6 . . ?
C85 C84 C83 113.7(4) . . ?
C85 C84 H84A 108.8 . . ?
C85 C84 H84B 108.8 . . ?
C83 C84 H84A 108.8 . . ?
C83 C84 H84B 108.8 . . ?
H84A C84 H84B 107.7 . . ?
C113 C112 H112 120.9 . . ?
C111 C112 C113 118.2(6) . . ?
C111 C112 H112 120.9 . . ?
C93 C87 C88 121.9(6) . . ?
C86 C87 C93 114.9(6) . . ?
C86 C87 C88 123.1(6) . . ?
C115 C116 H116 119.1 . . ?
C115 C116 C117 121.8(6) . . ?
C117 C116 H116 119.1 . . ?
C98 C114 H114 106.8 . . ?
C115 C114 C98 109.9(4) . . ?
C115 C114 H114 106.8 . . ?
C121 C114 C98 111.0(5) . . ?
C121 C114 C115 115.1(5) . . ?
C121 C114 H114 106.8 . . ?
C141 C142 H142 121.0 . . ?
C143 C142 C141 118.0(7) . . ?
C143 C142 H142 121.0 . . ?
C122 C123 H123 120.8 . . ?
C124 C123 H123 120.8 . . ?
C124 C123 C122 118.5(6) . . ?
C92 C91 H91A 108.3 . . ?
C92 C91 H91B 108.3 . . ?
H91A C91 H91B 107.4 . . ?
C90 C91 C92 115.9(6) . . ?
C90 C91 H91A 108.3 . . ?
C90 C91 H91B 108.3 . . ?
C42 C37 C36 122.8(5) . . ?
C42 C37 C38 117.7(6) . . ?
C38 C37 C36 119.5(5) . . ?
C76 C77 F7 119.4(6) . . ?
C76 C77 C78 123.1(6) . . ?
C78 C77 F7 117.5(6) . . ?
C150 C149 H149 121.3 . . ?
C150 C149 C148 117.5(6) . . ?
C148 C149 H149 121.3 . . ?
C134 C135 H135 119.5 . . ?
C134 C135 C136 121.0(7) . . ?
C136 C135 H135 119.5 . . ?
C71 C70 C69 119.4(5) . . ?
C71 C70 H70 120.3 . . ?
C69 C70 H70 120.3 . . ?
C121 C122 H122 119.5 . . ?
C123 C122 C121 121.1(6) . . ?
C123 C122 H122 119.5 . . ?
C43 C44 H44 119.3 . . ?
C43 C44 C45 121.5(6) . . ?
C45 C44 H44 119.3 . . ?
C55 C56 H56 118.6 . . ?
C57 C56 C55 122.8(7) . . ?
C57 C56 H56 118.6 . . ?
C62 C63 H63 121.6 . . ?
C64 C63 C62 116.9(6) . . ?
C64 C63 H63 121.6 . . ?
C24 C29 H29 119.5 . . ?
C28 C29 C24 121.0(6) . . ?
C28 C29 H29 119.5 . . ?
C29 C28 H28 120.6 . . ?
C27 C28 C29 118.8(6) . . ?
C27 C28 H28 120.6 . . ?
C115 C120 H120 119.0 . . ?
C115 C120 C119 122.0(7) . . ?
C119 C120 H120 119.0 . . ?
F12 C124 C125 118.2(7) . . ?
C123 C124 F12 119.2(6) . . ?
C123 C124 C125 122.6(6) . . ?
C75 C76 H76 120.4 . . ?
C77 C76 C75 119.1(6) . . ?
C77 C76 H76 120.4 . . ?
C24 C25 H25 118.9 . . ?
C26 C25 C24 122.2(6) . . ?
C26 C25 H25 118.9 . . ?
C105 C106 C107 117.7(6) . . ?
C105 C106 H106 121.1 . . ?
C107 C106 H106 121.1 . . ?
C66 C65 H65 120.8 . . ?
C64 C65 C66 118.4(6) . . ?
C64 C65 H65 120.8 . . ?
C157 C156 F17 119.4(7) . . ?
C155 C156 F17 118.6(7) . . ?
C155 C156 C157 122.0(7) . . ?
C116 C117 H117 120.8 . . ?
C118 C117 C116 118.4(7) . . ?
C118 C117 H117 120.8 . . ?
C152 C151 H151 120.1 . . ?
C150 C151 C152 119.7(5) . . ?
C150 C151 H151 120.1 . . ?
F10 C64 C63 116.6(7) . . ?
C65 C64 F10 120.0(6) . . ?
C65 C64 C63 123.4(6) . . ?
C55 C60 H60 119.5 . . ?
C55 C60 C59 121.0(6) . . ?
C59 C60 H60 119.5 . . ?
C37 C42 H42 119.4 . . ?
C37 C42 C41 121.1(6) . . ?
C41 C42 H42 119.4 . . ?
C30 C31 H31 119.8 . . ?
C32 C31 C30 120.5(7) . . ?
C32 C31 H31 119.8 . . ?
C37 C38 H38 119.3 . . ?
C39 C38 C37 121.5(6) . . ?
C39 C38 H38 119.3 . . ?
C79 C78 H78 121.4 . . ?
C77 C78 C79 117.2(6) . . ?
C77 C78 H78 121.4 . . ?
C120 C119 H119 121.0 . . ?
C118 C119 C120 118.0(6) . . ?
C118 C119 H119 121.0 . . ?
F20 C143 C142 117.5(7) . . ?
C144 C143 F20 120.0(6) . . ?
C144 C143 C142 122.5(6) . . ?
C147 C148 C149 121.6(5) . . ?
C147 C148 H148 119.2 . . ?
C149 C148 H148 119.2 . . ?
C30 C35 H35 118.8 . . ?
C34 C35 C30 122.4(7) . . ?
C34 C35 H35 118.8 . . ?
F13 C118 C117 119.3(7) . . ?
F13 C118 C119 118.4(7) . . ?
C117 C118 C119 122.3(6) . . ?
C46 C45 C44 117.4(6) . . ?
C46 C45 H45 121.3 . . ?
C44 C45 H45 121.3 . . ?
F14 C111 C112 118.9(7) . . ?
C110 C111 F14 118.6(7) . . ?
C110 C111 C112 122.5(6) . . ?
C139 C138 H138 120.7 . . ?
C137 C138 C139 118.6(8) . . ?
C137 C138 H138 120.7 . . ?
C38 C39 H39 120.4 . . ?
C40 C39 C38 119.1(6) . . ?
C40 C39 H39 120.4 . . ?
C60 C59 H59 121.2 . . ?
C58 C59 C60 117.7(7) . . ?
C58 C59 H59 121.2 . . ?
F9 C58 C59 118.7(8) . . ?
F9 C58 C57 117.9(7) . . ?
C59 C58 C57 123.4(7) . . ?
C109 C110 H110 120.8 . . ?
C111 C110 C109 118.5(7) . . ?
C111 C110 H110 120.8 . . ?
C145 C144 H144 120.3 . . ?
C143 C144 C145 119.5(6) . . ?
C143 C144 H144 120.3 . . ?
C12 C11 H11A 109.0 . . ?
C12 C11 H11B 109.0 . . ?
C12 C11 C10 113.1(7) . . ?
H11A C11 H11B 107.8 . . ?
C10 C11 H11A 109.0 . . ?
C10 C11 H11B 109.0 . . ?
C42 C41 H41 120.7 . . ?
C40 C41 C42 118.7(7) . . ?
C40 C41 H41 120.7 . . ?
C25 C26 H26 121.4 . . ?
C25 C26 C27 117.3(7) . . ?
C27 C26 H26 121.4 . . ?
C8 C9 H9A 107.9 . . ?
C8 C9 H9B 107.9 . . ?
C8 C9 C10 117.8(8) . . ?
H9A C9 H9B 107.2 . . ?
C10 C9 H9A 107.9 . . ?
C10 C9 H9B 107.9 . . ?
F3 C33 C32 120.4(9) . . ?
F3 C33 C34 118.2(8) . . ?
C32 C33 C34 121.4(7) . . ?
F5 C40 C39 119.5(7) . . ?
F5 C40 C41 118.6(7) . . ?
C39 C40 C41 121.9(7) . . ?
C31 C32 H32 120.1 . . ?
C33 C32 C31 119.8(7) . . ?
C33 C32 H32 120.1 . . ?
F2 C27 C28 118.2(7) . . ?
F2 C27 C26 118.9(7) . . ?
C28 C27 C26 122.8(6) . . ?
C56 C57 C58 117.2(7) . . ?
C56 C57 H57 121.4 . . ?
C58 C57 H57 121.4 . . ?
C135 C136 H136 120.8 . . ?
C137 C136 C135 118.3(7) . . ?
C137 C136 H136 120.8 . . ?
C35 C34 C33 117.8(7) . . ?
C35 C34 H34 121.1 . . ?
C33 C34 H34 121.1 . . ?
C153 C154 H154 119.9 . . ?
C153 C154 C155 120.2(7) . . ?
C155 C154 H154 119.9 . . ?
F19 C137 C138 118.1(9) . . ?
C136 C137 F19 119.1(8) . . ?
C136 C137 C138 122.8(8) . . ?
C156 C155 C154 119.9(7) . . ?
C156 C155 H155 120.0 . . ?
C154 C155 H155 120.0 . . ?
C11 C10 H10A 108.8 . . ?
C11 C10 H10B 108.8 . . ?
C9 C10 C11 113.9(6) . . ?
C9 C10 H10A 108.8 . . ?
C9 C10 H10B 108.8 . . ?
H10A C10 H10B 107.7 . . ?
C91 C90 H90A 109.4 . . ?
C91 C90 H90B 109.4 . . ?
C91 C90 C89 111.1(9) . . ?
H90A C90 H90B 108.0 . . ?
C89 C90 H90A 109.4 . . ?
C89 C90 H90B 109.4 . . ?
C87 C88 H88A 107.1 . . ?
C87 C88 H88B 107.1 . . ?
H88A C88 H88B 106.8 . . ?
C89 C88 C87 120.9(11) . . ?
C89 C88 H88A 107.1 . . ?
C89 C88 H88B 107.1 . . ?
H15A C159 H15B 109.5 . . ?
H15A C159 H15C 109.5 . . ?
H15B C159 H15C 109.5 . . ?
C160 C159 H15A 109.5 . . ?
C160 C159 H15B 109.5 . . ?
C160 C159 H15C 109.5 . . ?
C90 C89 H89A 108.5 . . ?
C90 C89 H89B 108.5 . . ?
C88 C89 C90 115.3(8) . . ?
C88 C89 H89A 108.5 . . ?
C88 C89 H89B 108.5 . . ?
H89A C89 H89B 107.5 . . ?
O1 C161 H16A 108.3 . . ?
O1 C161 H16B 108.3 . . ?
H16A C161 H16B 107.4 . . ?
C162 C161 O1 116.1(13) . . ?
C162 C161 H16A 108.3 . . ?
C162 C161 H16B 108.3 . . ?
O1 C160 C159 108.3(9) . . ?
O1 C160 H16C 110.0 . . ?
O1 C160 H16D 110.0 . . ?
C159 C160 H16C 110.0 . . ?
C159 C160 H16D 110.0 . . ?
H16C C160 H16D 108.4 . . ?
C161 C162 H16E 109.5 . . ?
C161 C162 H16F 109.5 . . ?
C161 C162 H16G 109.5 . . ?
H16E C162 H16F 109.5 . . ?
H16E C162 H16G 109.5 . . ?
H16F C162 H16G 109.5 . . ?

loop_
_geom_bond_atom_site_label_1
_geom_bond_atom_site_label_2
_geom_bond_distance
_geom_bond_site_symmetry_2
_geom_bond_publ_flag
Co1 Cl1 2.3337(13) . ?
Co1 Cl2 2.2452(14) . ?
Co1 N2 2.042(4) . ?
Co1 N3 2.160(4) . ?
Co1 N1 2.179(4) . ?
Co2 Cl3 2.2434(14) . ?
Co2 Cl4 2.3159(14) . ?
Co2 N4 2.179(4) . ?
Co2 N5 2.047(4) . ?
Co2 N6 2.178(4) . ?
F6 C49 1.366(5) . ?
F11 C96 1.356(6) . ?
F16 C128 1.349(5) . ?
F1 C18 1.348(6) . ?
F4 C46 1.379(6) . ?
F18 C150 1.367(6) . ?
F15 C105 1.372(6) . ?
N4 C80 1.308(6) . ?
N4 C95 1.413(6) . ?
N2 C14 1.328(6) . ?
N2 C15 1.344(6) . ?
N3 C13 1.279(6) . ?
N3 C17 1.432(6) . ?
F7 C77 1.379(7) . ?
N5 C93 1.307(7) . ?
N5 C94 1.359(6) . ?
N6 C92 1.281(7) . ?
N6 C127 1.437(6) . ?
N1 C1 1.295(6) . ?
N1 C16 1.416(6) . ?
F10 C64 1.368(7) . ?
F12 C124 1.360(7) . ?
F20 C143 1.356(7) . ?
F8 C71 1.366(7) . ?
F17 C156 1.380(8) . ?
F13 C118 1.352(8) . ?
C53 C54 1.529(6) . ?
C53 C52 1.391(6) . ?
C53 C17 1.393(6) . ?
C13 C14 1.499(6) . ?
C13 C12 1.501(7) . ?
C49 C50 1.362(6) . ?
C49 C17 1.390(6) . ?
F14 C111 1.372(8) . ?
F5 C40 1.356(8) . ?
C54 H54 0.9800 . ?
C54 C61 1.521(7) . ?
C54 C55 1.521(8) . ?
F2 C27 1.369(7) . ?
C14 C8 1.402(7) . ?
C92 C93 1.502(7) . ?
C92 C91 1.485(8) . ?
F9 C58 1.369(8) . ?
C15 C1 1.467(7) . ?
C15 C6 1.411(6) . ?
C18 C16 1.393(7) . ?
C18 C19 1.388(7) . ?
C96 C95 1.394(7) . ?
C96 C97 1.369(7) . ?
C1 C2 1.494(6) . ?
C80 C94 1.470(8) . ?
C80 C81 1.495(7) . ?
C73 H73 0.9300 . ?
C73 C68 1.382(8) . ?
C73 C72 1.398(8) . ?
C52 H52 0.9300 . ?
C52 C51 1.394(6) . ?
C129 H129 0.9300 . ?
C129 C130 1.381(6) . ?
C129 C128 1.395(7) . ?
C6 C7 1.374(8) . ?
C6 C5 1.511(7) . ?
C12 H12A 0.9700 . ?
C12 H12B 0.9700 . ?
C12 C11 1.518(8) . ?
C16 C22 1.387(7) . ?
C50 H50 0.9300 . ?
C50 C51 1.393(6) . ?
C95 C100 1.403(7) . ?
C147 C146 1.528(7) . ?
C147 C152 1.380(7) . ?
C147 C148 1.387(8) . ?
C51 C67 1.513(6) . ?
C133 H133 0.9800 . ?
C133 C132 1.532(6) . ?
C133 C140 1.514(7) . ?
C133 C134 1.525(8) . ?
C67 H67 0.9800 . ?
C67 C74 1.536(7) . ?
C67 C68 1.530(7) . ?
C93 C87 1.424(8) . ?
C127 C128 1.377(7) . ?
C127 C132 1.397(6) . ?
C130 C131 1.396(6) . ?
C130 C146 1.520(7) . ?
C4 H4A 0.9700 . ?
C4 H4B 0.9700 . ?
C4 C3 1.509(8) . ?
C4 C5 1.524(8) . ?
C61 C62 1.366(8) . ?
C61 C66 1.384(7) . ?
C99 H99 0.9300 . ?
C99 C100 1.362(7) . ?
C99 C98 1.395(7) . ?
F3 C33 1.357(9) . ?
C94 C85 1.406(7) . ?
C102 C101 1.526(7) . ?
C102 C103 1.394(8) . ?
C102 C107 1.378(8) . ?
C132 C131 1.372(7) . ?
C74 C75 1.387(7) . ?
C74 C79 1.396(7) . ?
C19 H19 0.9300 . ?
C19 C20 1.369(7) . ?
C131 H131 0.9300 . ?
C8 C7 1.403(7) . ?
C8 C9 1.494(9) . ?
C68 C69 1.395(7) . ?
C97 H97 0.9300 . ?
C97 C98 1.390(7) . ?
F19 C137 1.360(9) . ?
C146 H146 0.9800 . ?
C146 C153 1.537(8) . ?
C20 C21 1.401(7) . ?
C20 C23 1.522(7) . ?
C101 H101 0.9800 . ?
C101 C108 1.537(7) . ?
C101 C100 1.533(7) . ?
C85 C86 1.393(9) . ?
C85 C84 1.495(7) . ?
C140 C145 1.395(7) . ?
C140 C141 1.381(8) . ?
C108 C113 1.377(8) . ?
C108 C109 1.383(8) . ?
C104 H104 0.9300 . ?
C104 C103 1.390(8) . ?
C104 C105 1.357(9) . ?
C134 C139 1.382(9) . ?
C134 C135 1.383(8) . ?
C22 C21 1.400(7) . ?
C22 C36 1.527(7) . ?
C81 H81A 0.9700 . ?
C81 H81B 0.9700 . ?
C81 C82 1.539(8) . ?
C2 H2A 0.9700 . ?
C2 H2B 0.9700 . ?
C2 C3 1.541(7) . ?
C72 H72 0.9300 . ?
C72 C71 1.377(8) . ?
C3 H3A 0.9700 . ?
C3 H3B 0.9700 . ?
C21 H21 0.9300 . ?
C153 C158 1.385(8) . ?
C153 C154 1.389(9) . ?
C46 C47 1.352(9) . ?
C46 C45 1.344(9) . ?
C98 C114 1.540(8) . ?
C82 H82A 0.9700 . ?
C82 H82B 0.9700 . ?
C82 C83 1.521(9) . ?
C158 H158 0.9300 . ?
C158 C157 1.365(9) . ?
C145 H145 0.9300 . ?
C145 C144 1.399(8) . ?
C24 C23 1.532(8) . ?
C24 C29 1.403(8) . ?
C24 C25 1.394(8) . ?
C7 H7 0.9300 . ?
C23 H23 0.9800 . ?
C23 C30 1.520(8) . ?
C5 H5A 0.9700 . ?
C5 H5B 0.9700 . ?
C47 H47 0.9300 . ?
C47 C48 1.387(8) . ?
C75 H75 0.9300 . ?
C75 C76 1.381(8) . ?
C43 C36 1.524(7) . ?
C43 C48 1.392(8) . ?
C43 C44 1.359(8) . ?
C36 H36 0.9800 . ?
C36 C37 1.516(8) . ?
C62 H62 0.9300 . ?
C62 C63 1.388(8) . ?
C71 C70 1.357(9) . ?
C103 H103 0.9300 . ?
C83 H83A 0.9700 . ?
C83 H83B 0.9700 . ?
C83 C84 1.517(8) . ?
C113 H113 0.9300 . ?
C113 C112 1.387(8) . ?
C79 H79 0.9300 . ?
C79 C78 1.380(8) . ?
C105 C106 1.367(10) . ?
C115 C116 1.379(8) . ?
C115 C114 1.523(8) . ?
C115 C120 1.380(9) . ?
C157 H157 0.9300 . ?
C157 C156 1.371(10) . ?
C30 C31 1.395(9) . ?
C30 C35 1.387(9) . ?
O1 C161 1.496(13) . ?
O1 C160 1.364(11) . ?
C126 H126 0.9300 . ?
C126 C121 1.377(8) . ?
C126 C125 1.377(9) . ?
C55 C56 1.383(8) . ?
C55 C60 1.392(8) . ?
C152 H152 0.9300 . ?
C152 C151 1.402(8) . ?
C48 H48 0.9300 . ?
C141 H141 0.9300 . ?
C141 C142 1.397(8) . ?
C150 C149 1.371(8) . ?
C150 C151 1.335(9) . ?
C69 H69 0.9300 . ?
C69 C70 1.377(9) . ?
C109 H109 0.9300 . ?
C109 C110 1.391(9) . ?
C66 H66 0.9300 . ?
C66 C65 1.390(8) . ?
C139 H139 0.9300 . ?
C139 C138 1.404(10) . ?
C107 H107 0.9300 . ?
C107 C106 1.415(8) . ?
C121 C114 1.522(8) . ?
C121 C122 1.398(8) . ?
C125 H125 0.9300 . ?
C125 C124 1.383(9) . ?
C86 H86 0.9300 . ?
C86 C87 1.391(9) . ?
C84 H84A 0.9700 . ?
C84 H84B 0.9700 . ?
C112 H112 0.9300 . ?
C112 C111 1.376(10) . ?
C87 C88 1.502(10) . ?
C116 H116 0.9300 . ?
C116 C117 1.387(8) . ?
C114 H114 0.9800 . ?
C142 H142 0.9300 . ?
C142 C143 1.368(10) . ?
C123 H123 0.9300 . ?
C123 C122 1.392(9) . ?
C123 C124 1.346(10) . ?
C91 H91A 0.9700 . ?
C91 H91B 0.9700 . ?
C91 C90 1.416(10) . ?
C37 C42 1.376(8) . ?
C37 C38 1.392(8) . ?
C77 C76 1.351(9) . ?
C77 C78 1.376(9) . ?
C149 H149 0.9300 . ?
C149 C148 1.394(8) . ?
C135 H135 0.9300 . ?
C135 C136 1.403(10) . ?
C70 H70 0.9300 . ?
C122 H122 0.9300 . ?
C44 H44 0.9300 . ?
C44 C45 1.405(9) . ?
C56 H56 0.9300 . ?
C56 C57 1.373(10) . ?
C63 H63 0.9300 . ?
C63 C64 1.384(10) . ?
C29 H29 0.9300 . ?
C29 C28 1.371(9) . ?
C28 H28 0.9300 . ?
C28 C27 1.370(10) . ?
C120 H120 0.9300 . ?
C120 C119 1.384(10) . ?
C76 H76 0.9300 . ?
C25 H25 0.9300 . ?
C25 C26 1.374(9) . ?
C106 H106 0.9300 . ?
C65 H65 0.9300 . ?
C65 C64 1.334(10) . ?
C156 C155 1.321(11) . ?
C117 H117 0.9300 . ?
C117 C118 1.356(10) . ?
C151 H151 0.9300 . ?
C60 H60 0.9300 . ?
C60 C59 1.399(9) . ?
C42 H42 0.9300 . ?
C42 C41 1.390(9) . ?
C31 H31 0.9300 . ?
C31 C32 1.375(9) . ?
C38 H38 0.9300 . ?
C38 C39 1.367(9) . ?
C78 H78 0.9300 . ?
C119 H119 0.9300 . ?
C119 C118 1.373(10) . ?
C143 C144 1.343(10) . ?
C148 H148 0.9300 . ?
C35 H35 0.9300 . ?
C35 C34 1.363(10) . ?
C45 H45 0.9300 . ?
C111 C110 1.354(10) . ?
C138 H138 0.9300 . ?
C138 C137 1.368(12) . ?
C39 H39 0.9300 . ?
C39 C40 1.358(11) . ?
C59 H59 0.9300 . ?
C59 C58 1.370(11) . ?
C58 C57 1.377(11) . ?
C110 H110 0.9300 . ?
C144 H144 0.9300 . ?
C11 H11A 0.9700 . ?
C11 H11B 0.9700 . ?
C11 C10 1.524(11) . ?
C41 H41 0.9300 . ?
C41 C40 1.362(10) . ?
C26 H26 0.9300 . ?
C26 C27 1.386(10) . ?
C9 H9A 0.9700 . ?
C9 H9B 0.9700 . ?
C9 C10 1.506(12) . ?
C33 C32 1.362(11) . ?
C33 C34 1.398(12) . ?
C32 H32 0.9300 . ?
C57 H57 0.9300 . ?
C136 H136 0.9300 . ?
C136 C137 1.350(12) . ?
C34 H34 0.9300 . ?
C154 H154 0.9300 . ?
C154 C155 1.402(11) . ?
C155 H155 0.9300 . ?
C10 H10A 0.9700 . ?
C10 H10B 0.9700 . ?
C90 H90A 0.9700 . ?
C90 H90B 0.9700 . ?
C90 C89 1.607(17) . ?
C88 H88A 0.9700 . ?
C88 H88B 0.9700 . ?
C88 C89 1.357(16) . ?
C159 H15A 0.9600 . ?
C159 H15B 0.9600 . ?
C159 H15C 0.9600 . ?
C159 C160 1.529(16) . ?
C89 H89A 0.9700 . ?
C89 H89B 0.9700 . ?
C161 H16A 0.9700 . ?
C161 H16B 0.9700 . ?
C161 C162 1.394(18) . ?
C160 H16C 0.9700 . ?
C160 H16D 0.9700 . ?
C162 H16E 0.9600 . ?
C162 H16F 0.9600 . ?
C162 H16G 0.9600 . ?
